data_7107193
loop_
_publ_author_name
'Jianhua Cheng'
'Zhaomin Hou'

_publ_section_title
;
 Cationic terminal hydrido rare earth complexes bearing an amidinate
 ancillary ligand
;
_journal_name_full Chem.Commun.
_journal_page_first 814
_journal_paper_doi 10.1039/c1cc14949k
_journal_volume 48
_journal_year 2012
_chemical_formula_sum 'C95 H111 B2 Lu N2 O4'
_chemical_formula_weight 1541.45
_chemical_name_common ((Ph-NCN)Lu(THF)4)(BPh4)2
_chemical_name_systematic
;
?
;
_space_group_IT_number 14
_symmetry_cell_setting monoclinic
_symmetry_space_group_name_Hall '-P 2ybc'
_symmetry_space_group_name_H-M 'P 1 21/c 1'
_atom_sites_solution_hydrogens geom
_atom_sites_solution_primary direct
_atom_sites_solution_secondary difmap
_audit_creation_method SHELXL-97
_cell_angle_alpha 90.00
_cell_angle_beta 91.444(2)
_cell_angle_gamma 90.00
_cell_formula_units_Z 8
_cell_length_a 14.5937(15)
_cell_length_b 40.384(4)
_cell_length_c 28.730(3)
_cell_measurement_reflns_used 395
_cell_measurement_temperature 163(2)
_cell_measurement_theta_max 25.0
_cell_measurement_theta_min 1.4
_cell_volume 16927(3)
_computing_cell_refinement 'Bruker SMART'
_computing_data_collection 'Bruker SMART'
_computing_data_reduction 'Bruker SHELXTL'
_computing_molecular_graphics 'Ortep-3 for Windows (Farrugia, 1997)'
_computing_publication_material 'WinGX publication routines (Farrugia, 1999)'
_computing_structure_refinement 'SHELXH-97 (Sheldrick, 2008)'
_computing_structure_solution 'SHELXS-97 (Sheldrick, 2008)'
_diffrn_ambient_temperature 163(2)
_diffrn_measured_fraction_theta_full 0.996
_diffrn_measured_fraction_theta_max 0.996
_diffrn_measurement_device_type 'CCD area detector'
_diffrn_measurement_method 'phi and omega scans'
_diffrn_radiation_monochromator graphite
_diffrn_radiation_source 'fine-focus sealed tube'
_diffrn_radiation_type MoK\a
_diffrn_radiation_wavelength 0.71073
_diffrn_reflns_av_R_equivalents 0.1086
_diffrn_reflns_av_sigmaI/netI 0.1422
_diffrn_reflns_limit_h_max 16
_diffrn_reflns_limit_h_min -17
_diffrn_reflns_limit_k_max 48
_diffrn_reflns_limit_k_min -48
_diffrn_reflns_limit_l_max 34
_diffrn_reflns_limit_l_min -31
_diffrn_reflns_number 92044
_diffrn_reflns_theta_full 25.00
_diffrn_reflns_theta_max 25.00
_diffrn_reflns_theta_min 1.40
_exptl_absorpt_coefficient_mu 1.217
_exptl_absorpt_correction_T_max 0.8385
_exptl_absorpt_correction_T_min 0.7507
_exptl_absorpt_correction_type empirical
_exptl_absorpt_process_details 'SADABS (Sheldrick, 2008)'
_exptl_crystal_colour colorless
_exptl_crystal_density_diffrn 1.210
_exptl_crystal_density_method 'not measured'
_exptl_crystal_description fragment
_exptl_crystal_F_000 6464
_exptl_crystal_size_max 0.25
_exptl_crystal_size_mid 0.20
_exptl_crystal_size_min 0.15
_platon_squeeze_details
;
One disordered THF molecules per formual unit of [(Ph-NCN)Lu(THF)4][BPh4]2
were not modelled and the disordered density was taken into account
using the SQUEEZE/PLATON procedure.
(Sluis, P. van der; Spek, A. L. Acta Crystallogr.
1990, A46, 194?01) as implemented in PLATON (Spek, A.L. Acta
Crystallogr. 1990, A46, C34; Spek, A.L. J. Appl. Cryst. 2003, 36, 7?3.
PLATON - a multipurpose crystallographic tool. Utrecht University,
Utrecht, The Netherlands).
;
_refine_diff_density_max 2.186
_refine_diff_density_min -0.734
_refine_diff_density_rms 0.109
_refine_ls_extinction_method none
_refine_ls_goodness_of_fit_ref 0.903
_refine_ls_hydrogen_treatment constr
_refine_ls_matrix_type full
_refine_ls_number_parameters 1875
_refine_ls_number_reflns 29679
_refine_ls_number_restraints 0
_refine_ls_restrained_S_all 0.903
_refine_ls_R_factor_all 0.1137
_refine_ls_R_factor_gt 0.0628
_refine_ls_shift/su_max 0.003
_refine_ls_shift/su_mean 0.000
_refine_ls_structure_factor_coef Fsqd
_refine_ls_weighting_details 'calc w=1/[\s^2^(Fo^2^)+(0.0524P)^2^+0.0000P] where P=(Fo^2^+2Fc^2^)/3'
_refine_ls_weighting_scheme calc
_refine_ls_wR_factor_gt 0.1207
_refine_ls_wR_factor_ref 0.1369
_reflns_number_gt 17139
_reflns_number_total 29679
_reflns_threshold_expression >2sigma(I)
_cod_data_source_file c1cc14949k.txt
_cod_data_source_block 6-Lu
_cod_original_cell_volume 16926(3)
_cod_original_sg_symbol_H-M P21/c
_cod_database_code 7107193

loop_
_symmetry_equiv_pos_as_xyz
'x, y, z'
'-x, y+1/2, -z+1/2'
'-x, -y, -z'
'x, -y-1/2, z-1/2'

loop_
_atom_site_label
_atom_site_type_symbol
_atom_site_fract_x
_atom_site_fract_y
_atom_site_fract_z
_atom_site_U_iso_or_equiv
_atom_site_adp_type
_atom_site_occupancy
_atom_site_symmetry_multiplicity
_atom_site_calc_flag
_atom_site_refinement_flags
_atom_site_disorder_assembly
_atom_site_disorder_group
C1 C 0.9929(5) 1.04680(16) 0.3553(3) 0.0438(19) Uani 1 1 d . . .
H1A H 0.9542 1.0613 0.3352 0.053 Uiso 1 1 calc R . .
H1B H 1.0581 1.0517 0.3495 0.053 Uiso 1 1 calc R . .
C2 C 0.9722(6) 1.05221(19) 0.4057(3) 0.057(2) Uani 1 1 d . . .
H2A H 1.0124 1.0695 0.4196 0.069 Uiso 1 1 calc R . .
H2B H 0.9074 1.0586 0.4095 0.069 Uiso 1 1 calc R . .
C3 C 0.9918(6) 1.0191(2) 0.4269(3) 0.069(3) Uani 1 1 d . . .
H3A H 0.9588 1.0162 0.4563 0.083 Uiso 1 1 calc R . .
H3B H 1.0583 1.0160 0.4331 0.083 Uiso 1 1 calc R . .
C4 C 0.9568(5) 0.99499(17) 0.3899(2) 0.0412(18) Uani 1 1 d . . .
H4A H 0.9910 0.9738 0.3916 0.049 Uiso 1 1 calc R . .
H4B H 0.8907 0.9904 0.3935 0.049 Uiso 1 1 calc R . .
C5 C 0.8140(5) 0.94177(18) 0.3203(3) 0.063(3) Uani 1 1 d . . .
H5A H 0.7714 0.9562 0.3022 0.076 Uiso 1 1 calc R . .
H5B H 0.8076 0.9468 0.3538 0.076 Uiso 1 1 calc R . .
C6 C 0.7934(5) 0.90663(17) 0.3111(3) 0.049(2) Uani 1 1 d . . .
H6A H 0.7622 0.9040 0.2803 0.059 Uiso 1 1 calc R . .
H6B H 0.7535 0.8975 0.3353 0.059 Uiso 1 1 calc R . .
C7 C 0.8864(5) 0.88895(16) 0.3119(3) 0.049(2) Uani 1 1 d . . .
H7A H 0.8898 0.8720 0.3369 0.058 Uiso 1 1 calc R . .
H7B H 0.8981 0.8783 0.2817 0.058 Uiso 1 1 calc R . .
C8 C 0.9524(5) 0.91647(16) 0.3215(3) 0.0435(19) Uani 1 1 d . . .
H8A H 0.9687 0.9175 0.3551 0.052 Uiso 1 1 calc R . .
H8B H 1.0092 0.9130 0.3040 0.052 Uiso 1 1 calc R . .
C9 C 1.1896(5) 1.02381(19) 0.2619(3) 0.051(2) Uani 1 1 d . . .
H9A H 1.1704 1.0473 0.2637 0.061 Uiso 1 1 calc R . .
H9B H 1.1920 1.0173 0.2288 0.061 Uiso 1 1 calc R . .
C10 C 1.2809(5) 1.0191(2) 0.2854(3) 0.057(2) Uani 1 1 d . . .
H10A H 1.2971 1.0386 0.3048 0.068 Uiso 1 1 calc R . .
H10B H 1.3290 1.0159 0.2622 0.068 Uiso 1 1 calc R . .
C11 C 1.2715(4) 0.98832(18) 0.3157(3) 0.045(2) Uani 1 1 d . . .
H11A H 1.2891 0.9682 0.2985 0.055 Uiso 1 1 calc R . .
H11B H 1.3101 0.9901 0.3444 0.055 Uiso 1 1 calc R . .
C12 C 1.1728(5) 0.98769(18) 0.3267(3) 0.048(2) Uani 1 1 d . . .
H12A H 1.1517 0.9647 0.3314 0.057 Uiso 1 1 calc R . .
H12B H 1.1614 1.0006 0.3553 0.057 Uiso 1 1 calc R . .
C13 C 1.1248(5) 0.93853(18) 0.2264(3) 0.054(2) Uani 1 1 d . . .
H13A H 1.1654 0.9565 0.2156 0.065 Uiso 1 1 calc R A 1
H13B H 1.1479 0.9309 0.2572 0.065 Uiso 1 1 calc R A 1
C14 C 1.103(4) 0.9019(12) 0.207(2) 0.090(7) Uani 0.33(4) 1 d P B 2
H14A H 1.1423 0.8982 0.1797 0.107 Uiso 0.33(4) 1 calc PR B 2
H14B H 1.1219 0.8859 0.2310 0.107 Uiso 0.33(4) 1 calc PR B 2
C15 C 1.035(3) 0.8956(12) 0.196(2) 0.090(7) Uani 0.33(4) 1 d P B 2
H15A H 1.0097 0.8784 0.2165 0.107 Uiso 0.33(4) 1 calc PR B 2
H15B H 1.0337 0.8870 0.1636 0.107 Uiso 0.33(4) 1 calc PR B 2
C14' C 1.1246(14) 0.9111(8) 0.1932(12) 0.090(7) Uani 0.67(4) 1 d P B 1
H14C H 1.1705 0.9149 0.1690 0.107 Uiso 0.67(4) 1 calc PR B 1
H14D H 1.1389 0.8900 0.2093 0.107 Uiso 0.67(4) 1 calc PR B 1
C15' C 1.0337(11) 0.9104(8) 0.1730(12) 0.090(7) Uani 0.67(4) 1 d P B 1
H15C H 1.0113 0.8872 0.1722 0.107 Uiso 0.67(4) 1 calc PR B 1
H15D H 1.0353 0.9185 0.1405 0.107 Uiso 0.67(4) 1 calc PR B 1
C16 C 0.9714(5) 0.93040(19) 0.1988(3) 0.053(2) Uani 1 1 d . . .
H16A H 0.9300 0.9164 0.2171 0.063 Uiso 1 1 calc R B 1
H16B H 0.9339 0.9446 0.1776 0.063 Uiso 1 1 calc R B 1
C17 C 0.8668(4) 1.03438(15) 0.2207(2) 0.0264(15) Uani 1 1 d . B .
C18 C 0.8077(4) 1.05757(14) 0.1925(2) 0.0249(15) Uani 1 1 d . . .
C19 C 0.7288(4) 1.07132(15) 0.2103(2) 0.0317(16) Uani 1 1 d . . .
H19 H 0.7108 1.0650 0.2406 0.038 Uiso 1 1 calc R . .
C20 C 0.6756(5) 1.09365(17) 0.1857(3) 0.0415(19) Uani 1 1 d . . .
H20 H 0.6228 1.1031 0.1992 0.050 Uiso 1 1 calc R . .
C21 C 0.6998(5) 1.10207(16) 0.1416(3) 0.0386(18) Uani 1 1 d . . .
H21 H 0.6632 1.1176 0.1246 0.046 Uiso 1 1 calc R . .
C22 C 0.7749(5) 1.08878(17) 0.1213(3) 0.0410(19) Uani 1 1 d . . .
H22 H 0.7893 1.0945 0.0902 0.049 Uiso 1 1 calc R . .
C23 C 0.8301(4) 1.06684(15) 0.1466(2) 0.0327(17) Uani 1 1 d . . .
H23 H 0.8835 1.0580 0.1329 0.039 Uiso 1 1 calc R . .
C24 C 1.0104(4) 1.05806(15) 0.1938(2) 0.0282(16) Uani 1 1 d . . .
C25 C 1.0104(4) 1.09142(15) 0.2070(2) 0.0276(16) Uani 1 1 d . . .
C26 C 0.9689(5) 1.10513(16) 0.2507(3) 0.0379(18) Uani 1 1 d . . .
H26 H 0.9348 1.0867 0.2658 0.045 Uiso 1 1 calc R . .
C27 C 0.9009(5) 1.13265(17) 0.2400(3) 0.057(2) Uani 1 1 d . . .
H27A H 0.8750 1.1406 0.2691 0.086 Uiso 1 1 calc R . .
H27B H 0.8516 1.1242 0.2195 0.086 Uiso 1 1 calc R . .
H27C H 0.9323 1.1509 0.2245 0.086 Uiso 1 1 calc R . .
C28 C 1.0445(5) 1.11676(18) 0.2852(3) 0.049(2) Uani 1 1 d . . .
H28A H 1.0164 1.1253 0.3134 0.073 Uiso 1 1 calc R . .
H28B H 1.0806 1.1343 0.2709 0.073 Uiso 1 1 calc R . .
H28C H 1.0846 1.0981 0.2934 0.073 Uiso 1 1 calc R . .
C29 C 1.0541(4) 1.11380(17) 0.1771(3) 0.0368(18) Uani 1 1 d . . .
H29 H 1.0557 1.1366 0.1851 0.044 Uiso 1 1 calc R . .
C30 C 1.0943(5) 1.10373(19) 0.1371(3) 0.0423(19) Uani 1 1 d . . .
H30 H 1.1203 1.1195 0.1167 0.051 Uiso 1 1 calc R . .
C31 C 1.0968(4) 1.07018(17) 0.1264(2) 0.0358(17) Uani 1 1 d . . .
H31 H 1.1259 1.0630 0.0990 0.043 Uiso 1 1 calc R . .
C32 C 1.0573(4) 1.04689(16) 0.1554(2) 0.0284(16) Uani 1 1 d . . .
C33 C 1.0632(5) 1.01052(18) 0.1418(2) 0.0406(18) Uani 1 1 d . . .
H33 H 1.0528 0.9971 0.1705 0.049 Uiso 1 1 calc R . .
C34 C 0.9883(6) 1.0008(2) 0.1055(3) 0.072(3) Uani 1 1 d . . .
H34A H 0.9938 0.9772 0.0981 0.107 Uiso 1 1 calc R . .
H34B H 0.9957 1.0140 0.0772 0.107 Uiso 1 1 calc R . .
H34C H 0.9278 1.0051 0.1183 0.107 Uiso 1 1 calc R . .
C35 C 1.1574(5) 1.0011(2) 0.1239(3) 0.066(3) Uani 1 1 d . . .
H35A H 1.1581 0.9774 0.1163 0.099 Uiso 1 1 calc R . .
H35B H 1.2043 1.0057 0.1480 0.099 Uiso 1 1 calc R . .
H35C H 1.1702 1.0140 0.0960 0.099 Uiso 1 1 calc R . .
C36 C 0.7376(4) 1.00381(14) 0.2524(2) 0.0287(16) Uani 1 1 d . . .
C37 C 0.6917(4) 0.98730(16) 0.2155(2) 0.0346(17) Uani 1 1 d . . .
C38 C 0.7346(5) 0.97829(17) 0.1702(2) 0.0400(19) Uani 1 1 d . . .
H38 H 0.7995 0.9862 0.1715 0.048 Uiso 1 1 calc R . .
C39 C 0.7362(5) 0.94032(16) 0.1623(3) 0.047(2) Uani 1 1 d . . .
H39A H 0.7650 0.9355 0.1327 0.071 Uiso 1 1 calc R . .
H39B H 0.6733 0.9318 0.1616 0.071 Uiso 1 1 calc R . .
H39C H 0.7713 0.9297 0.1878 0.071 Uiso 1 1 calc R . .
C40 C 0.6867(5) 0.99497(19) 0.1288(3) 0.053(2) Uani 1 1 d . . .
H40A H 0.7169 0.9885 0.1001 0.080 Uiso 1 1 calc R . .
H40B H 0.6901 1.0191 0.1326 0.080 Uiso 1 1 calc R . .
H40C H 0.6224 0.9881 0.1272 0.080 Uiso 1 1 calc R . .
C41 C 0.5995(5) 0.97808(17) 0.2209(3) 0.0424(19) Uani 1 1 d . . .
H41 H 0.5676 0.9668 0.1964 0.051 Uiso 1 1 calc R . .
C42 C 0.5549(5) 0.98535(17) 0.2617(3) 0.0431(19) Uani 1 1 d . . .
H42 H 0.4927 0.9790 0.2650 0.052 Uiso 1 1 calc R . .
C43 C 0.5998(5) 1.00147(17) 0.2969(3) 0.046(2) Uani 1 1 d . . .
H43 H 0.5679 1.0063 0.3245 0.055 Uiso 1 1 calc R . .
C44 C 0.6903(4) 1.01109(15) 0.2940(2) 0.0281(15) Uani 1 1 d . . .
C45 C 0.7395(4) 1.02704(16) 0.3359(2) 0.0325(16) Uani 1 1 d . . .
H45 H 0.8046 1.0194 0.3355 0.039 Uiso 1 1 calc R . .
C46 C 0.7005(5) 1.01585(18) 0.3827(2) 0.049(2) Uani 1 1 d . . .
H46A H 0.7348 1.0266 0.4083 0.073 Uiso 1 1 calc R . .
H46B H 0.7063 0.9918 0.3856 0.073 Uiso 1 1 calc R . .
H46C H 0.6358 1.0221 0.3839 0.073 Uiso 1 1 calc R . .
C47 C 0.7415(5) 1.06510(16) 0.3340(3) 0.045(2) Uani 1 1 d . . .
H47A H 0.7744 1.0737 0.3616 0.068 Uiso 1 1 calc R . .
H47B H 0.6787 1.0736 0.3332 0.068 Uiso 1 1 calc R . .
H47C H 0.7728 1.0722 0.3059 0.068 Uiso 1 1 calc R . .
C72 C 0.4708(4) 0.62830(15) 0.1636(2) 0.0320(17) Uani 1 1 d . . .
C73 C 0.4116(5) 0.63769(16) 0.1987(3) 0.0402(18) Uani 1 1 d . . .
H73 H 0.4333 0.6364 0.2301 0.048 Uiso 1 1 calc R . .
C74 C 0.3232(5) 0.64874(17) 0.1902(3) 0.051(2) Uani 1 1 d . . .
H74 H 0.2863 0.6550 0.2155 0.062 Uiso 1 1 calc R . .
C75 C 0.2882(5) 0.65079(18) 0.1460(4) 0.056(2) Uani 1 1 d . . .
H75 H 0.2274 0.6584 0.1400 0.068 Uiso 1 1 calc R . .
C76 C 0.3444(6) 0.64141(17) 0.1099(3) 0.051(2) Uani 1 1 d . . .
H76 H 0.3214 0.6423 0.0787 0.061 Uiso 1 1 calc R . .
C77 C 0.4337(5) 0.63071(15) 0.1187(3) 0.0363(17) Uani 1 1 d . . .
H77 H 0.4706 0.6249 0.0932 0.044 Uiso 1 1 calc R . .
C78 C 0.6174(5) 0.59024(16) 0.1377(2) 0.0364(18) Uani 1 1 d . . .
C79 C 0.7087(5) 0.58693(18) 0.1270(3) 0.045(2) Uani 1 1 d . . .
H79 H 0.7523 0.6013 0.1414 0.054 Uiso 1 1 calc R . .
C80 C 0.7392(6) 0.5631(2) 0.0956(3) 0.062(3) Uani 1 1 d . . .
H80 H 0.8020 0.5622 0.0877 0.075 Uiso 1 1 calc R . .
C81 C 0.6770(7) 0.5409(2) 0.0759(3) 0.068(3) Uani 1 1 d . . .
H81 H 0.6972 0.5247 0.0545 0.082 Uiso 1 1 calc R . .
C82 C 0.5877(7) 0.5423(2) 0.0872(3) 0.073(3) Uani 1 1 d . . .
H82 H 0.5452 0.5266 0.0747 0.088 Uiso 1 1 calc R . .
C83 C 0.5589(6) 0.56708(18) 0.1175(3) 0.054(2) Uani 1 1 d . . .
H83 H 0.4957 0.5681 0.1246 0.064 Uiso 1 1 calc R . .
C84 C 0.6325(4) 0.65382(16) 0.1746(2) 0.0326(17) Uani 1 1 d . . .
C85 C 0.6144(5) 0.67689(18) 0.2099(3) 0.046(2) Uani 1 1 d . . .
H85 H 0.5712 0.6710 0.2326 0.055 Uiso 1 1 calc R . .
C86 C 0.6560(6) 0.70785(18) 0.2134(3) 0.052(2) Uani 1 1 d . . .
H86 H 0.6408 0.7224 0.2380 0.062 Uiso 1 1 calc R . .
C87 C 0.7190(5) 0.71726(18) 0.1812(3) 0.054(2) Uani 1 1 d . . .
H87 H 0.7469 0.7385 0.1828 0.064 Uiso 1 1 calc R . .
C88 C 0.7409(5) 0.6955(2) 0.1469(3) 0.059(2) Uani 1 1 d . . .
H88 H 0.7867 0.7011 0.1254 0.070 Uiso 1 1 calc R . .
C89 C 0.6963(5) 0.66477(17) 0.1432(3) 0.0436(19) Uani 1 1 d . . .
H89 H 0.7105 0.6508 0.1178 0.052 Uiso 1 1 calc R . .
C90 C 0.5950(4) 0.59998(16) 0.2260(2) 0.0319(17) Uani 1 1 d . . .
C91 C 0.6766(5) 0.60417(17) 0.2515(2) 0.0379(18) Uani 1 1 d . . .
H91 H 0.7216 0.6190 0.2404 0.046 Uiso 1 1 calc R . .
C92 C 0.6936(5) 0.58699(19) 0.2929(3) 0.049(2) Uani 1 1 d . . .
H92 H 0.7497 0.5904 0.3097 0.059 Uiso 1 1 calc R . .
C93 C 0.6297(6) 0.56518(19) 0.3096(3) 0.055(2) Uani 1 1 d . . .
H93 H 0.6421 0.5535 0.3377 0.066 Uiso 1 1 calc R . .
C94 C 0.5488(5) 0.56035(19) 0.2859(3) 0.049(2) Uani 1 1 d . . .
H94 H 0.5040 0.5455 0.2972 0.059 Uiso 1 1 calc R . .
C95 C 0.5340(5) 0.57789(16) 0.2444(3) 0.0405(19) Uani 1 1 d . . .
H95 H 0.4778 0.5743 0.2278 0.049 Uiso 1 1 calc R . .
C96 C 0.4278(5) 0.1973(2) 0.9078(3) 0.052(2) Uani 1 1 d . . .
H96A H 0.4921 0.1947 0.8982 0.062 Uiso 1 1 calc R . .
H96B H 0.3990 0.2154 0.8894 0.062 Uiso 1 1 calc R . .
C97 C 0.3764(7) 0.1660(3) 0.9010(4) 0.086(3) Uani 1 1 d . . .
H97A H 0.3114 0.1707 0.8926 0.103 Uiso 1 1 calc R . .
H97B H 0.4034 0.1527 0.8758 0.103 Uiso 1 1 calc R . .
C98 C 0.3837(8) 0.1485(2) 0.9451(4) 0.100(4) Uani 1 1 d . . .
H98A H 0.4394 0.1345 0.9466 0.120 Uiso 1 1 calc R . .
H98B H 0.3293 0.1344 0.9498 0.120 Uiso 1 1 calc R . .
C99 C 0.3893(6) 0.17576(19) 0.9811(3) 0.061(2) Uani 1 1 d . . .
H99A H 0.3279 0.1803 0.9935 0.073 Uiso 1 1 calc R . .
H99B H 0.4309 0.1693 1.0073 0.073 Uiso 1 1 calc R . .
C100 C 0.2364(5) 0.2425(2) 0.9481(3) 0.067(3) Uani 1 1 d . . .
H10U H 0.2466 0.2193 0.9385 0.081 Uiso 1 1 calc R C 1
H10V H 0.2558 0.2573 0.9227 0.081 Uiso 1 1 calc R C 1
C101 C 0.156(2) 0.2641(11) 0.9538(15) 0.068(5) Uani 0.41(3) 1 d P D 2
H10C H 0.1647 0.2852 0.9371 0.082 Uiso 0.41(3) 1 calc PR D 2
H10D H 0.1003 0.2532 0.9408 0.082 Uiso 0.41(3) 1 calc PR D 2
C102 C 0.147(2) 0.2699(11) 1.0008(16) 0.068(5) Uani 0.41(3) 1 d P D 2
H10E H 0.0885 0.2601 1.0112 0.082 Uiso 0.41(3) 1 calc PR D 2
H10F H 0.1443 0.2940 1.0065 0.082 Uiso 0.41(3) 1 calc PR D 2
C301 C 0.1359(16) 0.2482(8) 0.9586(10) 0.068(5) Uani 0.59(3) 1 d P D 1
H30A H 0.1116 0.2664 0.9387 0.082 Uiso 0.59(3) 1 calc PR D 1
H30B H 0.1007 0.2279 0.9509 0.082 Uiso 0.59(3) 1 calc PR D 1
C302 C 0.1248(16) 0.2557(8) 1.0020(11) 0.068(5) Uani 0.59(3) 1 d P D 1
H30C H 0.0845 0.2392 1.0167 0.082 Uiso 0.59(3) 1 calc PR D 1
H30D H 0.0960 0.2778 1.0044 0.082 Uiso 0.59(3) 1 calc PR D 1
C103 C 0.2219(5) 0.2558(2) 1.0271(3) 0.061(2) Uani 1 1 d . . .
H10G H 0.2335 0.2774 1.0425 0.073 Uiso 1 1 calc R D 1
H10H H 0.2255 0.2381 1.0510 0.073 Uiso 1 1 calc R D 1
C104 C 0.4939(5) 0.32940(18) 1.0047(3) 0.052(2) Uani 1 1 d . . .
H10I H 0.5373 0.3294 0.9787 0.063 Uiso 1 1 calc R . .
H10J H 0.5273 0.3224 1.0334 0.063 Uiso 1 1 calc R . .
C105 C 0.4547(5) 0.36347(18) 1.0110(3) 0.053(2) Uani 1 1 d . . .
H10K H 0.4985 0.3809 1.0018 0.064 Uiso 1 1 calc R . .
H10L H 0.4364 0.3673 1.0435 0.064 Uiso 1 1 calc R . .
C106 C 0.3718(5) 0.36197(17) 0.9777(3) 0.051(2) Uani 1 1 d . . .
H10M H 0.3255 0.3788 0.9858 0.061 Uiso 1 1 calc R . .
H10N H 0.3901 0.3656 0.9451 0.061 Uiso 1 1 calc R . .
C107 C 0.3352(4) 0.32736(17) 0.9843(3) 0.0401(19) Uani 1 1 d . . .
H10O H 0.2927 0.3266 1.0105 0.048 Uiso 1 1 calc R . .
H10P H 0.3026 0.3195 0.9557 0.048 Uiso 1 1 calc R . .
C108 C 0.4888(5) 0.28235(19) 0.8946(3) 0.052(2) Uani 1 1 d . . .
H10Q H 0.4878 0.3067 0.8990 0.063 Uiso 1 1 calc R . .
H10R H 0.4251 0.2745 0.8895 0.063 Uiso 1 1 calc R . .
C109 C 0.5474(5) 0.2732(2) 0.8534(3) 0.057(2) Uani 1 1 d . . .
H10S H 0.5587 0.2928 0.8337 0.068 Uiso 1 1 calc R . .
H10T H 0.5170 0.2559 0.8341 0.068 Uiso 1 1 calc R . .
C110 C 0.6380(6) 0.2601(2) 0.8753(3) 0.061(2) Uani 1 1 d . . .
H11U H 0.6459 0.2362 0.8685 0.073 Uiso 1 1 calc R . .
H11V H 0.6910 0.2724 0.8632 0.073 Uiso 1 1 calc R . .
C111 C 0.6298(5) 0.2656(2) 0.9265(3) 0.051(2) Uani 1 1 d . . .
H11C H 0.6600 0.2475 0.9443 0.061 Uiso 1 1 calc R . .
H11D H 0.6585 0.2869 0.9358 0.061 Uiso 1 1 calc R . .
C112 C 0.5302(4) 0.23669(15) 1.0808(2) 0.0278(16) Uani 1 1 d . D .
C113 C 0.5781(4) 0.22789(16) 1.1264(3) 0.0347(17) Uani 1 1 d . . .
C114 C 0.5505(5) 0.24180(17) 1.1683(3) 0.0440(19) Uani 1 1 d . . .
H114 H 0.5008 0.2570 1.1681 0.053 Uiso 1 1 calc R . .
C115 C 0.5946(5) 0.23382(19) 1.2103(3) 0.048(2) Uani 1 1 d . . .
H115 H 0.5762 0.2439 1.2384 0.058 Uiso 1 1 calc R . .
C116 C 0.6652(6) 0.2112(2) 1.2108(3) 0.058(2) Uani 1 1 d . . .
H116 H 0.6949 0.2053 1.2395 0.070 Uiso 1 1 calc R . .
C117 C 0.6927(5) 0.1971(2) 1.1705(3) 0.059(2) Uani 1 1 d . . .
H117 H 0.7422 0.1819 1.1711 0.070 Uiso 1 1 calc R . .
C118 C 0.6490(4) 0.20487(17) 1.1285(3) 0.0388(18) Uani 1 1 d . . .
H118 H 0.6678 0.1943 1.1007 0.047 Uiso 1 1 calc R . .
C119 C 0.3785(4) 0.23916(18) 1.1137(2) 0.0359(18) Uani 1 1 d . . .
C120 C 0.3366(5) 0.26815(19) 1.1314(3) 0.0427(19) Uani 1 1 d . . .
C121 C 0.3616(5) 0.30259(19) 1.1144(3) 0.054(2) Uani 1 1 d . . .
H121 H 0.3718 0.3009 1.0802 0.065 Uiso 1 1 calc R . .
C122 C 0.2875(6) 0.3281(2) 1.1211(4) 0.089(3) Uani 1 1 d . . .
H12U H 0.3079 0.3495 1.1092 0.134 Uiso 1 1 calc R . .
H12V H 0.2748 0.3301 1.1543 0.134 Uiso 1 1 calc R . .
H12C H 0.2316 0.3212 1.1041 0.134 Uiso 1 1 calc R . .
C123 C 0.4499(6) 0.31630(19) 1.1370(3) 0.063(2) Uani 1 1 d . . .
H12D H 0.4999 0.3005 1.1328 0.095 Uiso 1 1 calc R . .
H12E H 0.4409 0.3198 1.1703 0.095 Uiso 1 1 calc R . .
H12F H 0.4654 0.3374 1.1223 0.095 Uiso 1 1 calc R . .
C124 C 0.2715(6) 0.2648(2) 1.1644(3) 0.062(2) Uani 1 1 d . . .
H124 H 0.2415 0.2840 1.1755 0.074 Uiso 1 1 calc R . .
C125 C 0.2477(5) 0.2338(3) 1.1825(3) 0.065(3) Uani 1 1 d . . .
H125 H 0.2036 0.2322 1.2062 0.078 Uiso 1 1 calc R . .
C126 C 0.2884(5) 0.2058(2) 1.1657(3) 0.055(2) Uani 1 1 d . . .
H126 H 0.2712 0.1848 1.1774 0.066 Uiso 1 1 calc R . .
C127 C 0.3557(5) 0.20775(18) 1.1310(3) 0.0399(18) Uani 1 1 d . . .
C128 C 0.3997(5) 0.17589(17) 1.1152(3) 0.0424(19) Uani 1 1 d . . .
H128 H 0.4447 0.1816 1.0907 0.051 Uiso 1 1 calc R . .
C129 C 0.3281(5) 0.15235(19) 1.0932(3) 0.064(3) Uani 1 1 d . . .
H12G H 0.3584 0.1320 1.0831 0.096 Uiso 1 1 calc R . .
H12H H 0.2983 0.1631 1.0662 0.096 Uiso 1 1 calc R . .
H12I H 0.2820 0.1469 1.1162 0.096 Uiso 1 1 calc R . .
C130 C 0.4522(5) 0.15841(18) 1.1551(3) 0.052(2) Uani 1 1 d . . .
H13U H 0.4801 0.1381 1.1434 0.078 Uiso 1 1 calc R . .
H13V H 0.4098 0.1529 1.1798 0.078 Uiso 1 1 calc R . .
H13C H 0.5003 0.1731 1.1675 0.078 Uiso 1 1 calc R . .
C131 C 0.6713(4) 0.23647(17) 1.0358(2) 0.0339(17) Uani 1 1 d . . .
C132 C 0.7077(5) 0.2089(2) 1.0129(3) 0.045(2) Uani 1 1 d . . .
C133 C 0.6483(5) 0.1807(2) 0.9953(3) 0.062(3) Uani 1 1 d . . .
H133 H 0.5829 0.1877 0.9974 0.075 Uiso 1 1 calc R . .
C134 C 0.6640(7) 0.1702(2) 0.9454(3) 0.091(3) Uani 1 1 d . . .
H13D H 0.6225 0.1519 0.9370 0.137 Uiso 1 1 calc R . .
H13E H 0.7277 0.1628 0.9424 0.137 Uiso 1 1 calc R . .
H13F H 0.6521 0.1889 0.9245 0.137 Uiso 1 1 calc R . .
C135 C 0.6611(9) 0.1498(3) 1.0248(4) 0.125(5) Uani 1 1 d . . .
H13G H 0.6503 0.1552 1.0575 0.187 Uiso 1 1 calc R . .
H13H H 0.7238 0.1416 1.0217 0.187 Uiso 1 1 calc R . .
H13I H 0.6175 0.1328 1.0142 0.187 Uiso 1 1 calc R . .
C136 C 0.8017(6) 0.2073(2) 1.0070(3) 0.063(2) Uani 1 1 d . . .
H136 H 0.8276 0.1886 0.9924 0.075 Uiso 1 1 calc R . .
C137 C 0.8568(6) 0.2323(3) 1.0220(4) 0.075(3) Uani 1 1 d . . .
H137 H 0.9207 0.2311 1.0166 0.090 Uiso 1 1 calc R . .
C138 C 0.8228(5) 0.2592(2) 1.0446(3) 0.060(3) Uani 1 1 d . . .
H138 H 0.8635 0.2759 1.0562 0.072 Uiso 1 1 calc R . .
C139 C 0.7277(5) 0.2626(2) 1.0511(3) 0.049(2) Uani 1 1 d . . .
C140 C 0.6913(5) 0.2931(2) 1.0752(3) 0.051(2) Uani 1 1 d . . .
H140 H 0.6230 0.2912 1.0759 0.061 Uiso 1 1 calc R . .
C141 C 0.7280(6) 0.2947(2) 1.1262(3) 0.079(3) Uani 1 1 d . . .
H14U H 0.7029 0.3143 1.1414 0.119 Uiso 1 1 calc R . .
H14V H 0.7950 0.2961 1.1265 0.119 Uiso 1 1 calc R . .
H14W H 0.7092 0.2748 1.1429 0.119 Uiso 1 1 calc R . .
C142 C 0.7152(5) 0.3260(2) 1.0497(3) 0.065(3) Uani 1 1 d . . .
H14X H 0.6896 0.3448 1.0666 0.098 Uiso 1 1 calc R . .
H14E H 0.6891 0.3255 1.0180 0.098 Uiso 1 1 calc R . .
H14F H 0.7819 0.3284 1.0485 0.098 Uiso 1 1 calc R . .
C143 C 1.0498(5) 0.1432(2) -0.0592(3) 0.046(2) Uani 1 1 d . . .
C144 C 1.1179(5) 0.1341(2) -0.0903(3) 0.068(3) Uani 1 1 d . . .
H144 H 1.1519 0.1144 -0.0845 0.081 Uiso 1 1 calc R . .
C145 C 1.1372(7) 0.1528(4) -0.1289(4) 0.102(4) Uani 1 1 d . . .
H145 H 1.1854 0.1458 -0.1483 0.122 Uiso 1 1 calc R . .
C146 C 1.0912(9) 0.1807(3) -0.1406(4) 0.097(5) Uani 1 1 d . . .
H146 H 1.1054 0.1929 -0.1677 0.117 Uiso 1 1 calc R . .
C147 C 1.0225(7) 0.1907(2) -0.1115(4) 0.082(3) Uani 1 1 d . . .
H147 H 0.9875 0.2099 -0.1190 0.099 Uiso 1 1 calc R . .
C148 C 1.0040(5) 0.1728(2) -0.0713(3) 0.055(2) Uani 1 1 d . . .
H148 H 0.9585 0.1809 -0.0512 0.066 Uiso 1 1 calc R . .
C149 C 1.0939(6) 0.0612(2) -0.0208(4) 0.092(4) Uani 1 1 d . . .
H149 H 1.0384 0.0551 -0.0367 0.110 Uiso 1 1 calc R . .
C150 C 1.1617(7) 0.0372(2) -0.0147(4) 0.107(4) Uani 1 1 d . . .
H150 H 1.1508 0.0152 -0.0252 0.128 Uiso 1 1 calc R . .
C151 C 1.2426(6) 0.0449(2) 0.0060(3) 0.069(3) Uani 1 1 d . . .
H151 H 1.2903 0.0289 0.0087 0.083 Uiso 1 1 calc R . .
C152 C 1.2544(5) 0.0759(2) 0.0229(3) 0.057(2) Uani 1 1 d . . .
H152 H 1.3101 0.0816 0.0387 0.068 Uiso 1 1 calc R . .
C153 C 1.1855(5) 0.09931(18) 0.0172(3) 0.045(2) Uani 1 1 d . . .
H153 H 1.1963 0.1208 0.0295 0.053 Uiso 1 1 calc R . .
C154 C 1.1034(5) 0.09347(19) -0.0048(3) 0.0425(19) Uani 1 1 d . . .
C155 C 1.0816(5) 0.17020(18) 0.0424(3) 0.048(2) Uani 1 1 d . . .
H155 H 1.1328 0.1722 0.0228 0.058 Uiso 1 1 calc R . .
C156 C 1.0774(6) 0.19043(18) 0.0816(3) 0.055(2) Uani 1 1 d . . .
H156 H 1.1265 0.2052 0.0887 0.066 Uiso 1 1 calc R . .
C157 C 1.0037(6) 0.1894(2) 0.1101(3) 0.059(2) Uani 1 1 d . . .
H157 H 1.0011 0.2031 0.1369 0.071 Uiso 1 1 calc R . .
C158 C 0.9329(5) 0.16775(19) 0.0989(3) 0.047(2) Uani 1 1 d . . .
H158 H 0.8796 0.1671 0.1173 0.057 Uiso 1 1 calc R . .
C159 C 0.9403(5) 0.14705(18) 0.0609(3) 0.045(2) Uani 1 1 d . . .
H159 H 0.8921 0.1317 0.0548 0.054 Uiso 1 1 calc R . .
C160 C 1.0138(5) 0.14720(15) 0.0309(2) 0.0323(17) Uani 1 1 d . . .
C161 C 0.9247(4) 0.10231(16) -0.0239(2) 0.0329(17) Uani 1 1 d . . .
C162 C 0.8665(4) 0.10641(17) -0.0622(2) 0.0367(18) Uani 1 1 d . . .
H162 H 0.8825 0.1224 -0.0848 0.044 Uiso 1 1 calc R . .
C163 C 0.7861(5) 0.08846(18) -0.0695(3) 0.045(2) Uani 1 1 d . . .
H163 H 0.7489 0.0924 -0.0965 0.054 Uiso 1 1 calc R . .
C164 C 0.7605(5) 0.06535(19) -0.0381(3) 0.049(2) Uani 1 1 d . . .
H164 H 0.7067 0.0525 -0.0436 0.059 Uiso 1 1 calc R . .
C165 C 0.8136(6) 0.06064(18) 0.0019(3) 0.057(2) Uani 1 1 d . . .
H165 H 0.7946 0.0455 0.0251 0.069 Uiso 1 1 calc R . .
C166 C 0.8956(6) 0.07829(18) 0.0081(3) 0.051(2) Uani 1 1 d . . .
H166 H 0.9331 0.0739 0.0350 0.062 Uiso 1 1 calc R . .
C167 C 0.0260(5) 0.64198(17) -0.0800(2) 0.0378(18) Uani 1 1 d . . .
C168 C 0.0838(5) 0.63430(19) -0.1178(3) 0.047(2) Uani 1 1 d . . .
H168 H 0.1218 0.6152 -0.1154 0.057 Uiso 1 1 calc R . .
C169 C 0.0870(6) 0.6533(2) -0.1576(3) 0.059(2) Uani 1 1 d . . .
H169 H 0.1269 0.6474 -0.1819 0.071 Uiso 1 1 calc R . .
C170 C 0.0322(7) 0.6808(2) -0.1619(3) 0.069(3) Uani 1 1 d . . .
H170 H 0.0321 0.6933 -0.1899 0.083 Uiso 1 1 calc R . .
C171 C -0.0221(6) 0.6904(2) -0.1264(3) 0.061(2) Uani 1 1 d . . .
H171 H -0.0573 0.7102 -0.1291 0.073 Uiso 1 1 calc R . .
C172 C -0.0256(5) 0.67082(18) -0.0856(3) 0.055(2) Uani 1 1 d . . .
H172 H -0.0643 0.6775 -0.0612 0.066 Uiso 1 1 calc R . .
C173 C -0.0762(5) 0.59408(17) -0.0416(2) 0.0359(17) Uani 1 1 d . . .
C174 C -0.1580(5) 0.60553(19) -0.0611(3) 0.047(2) Uani 1 1 d . . .
H174 H -0.1587 0.6268 -0.0751 0.057 Uiso 1 1 calc R . .
C175 C -0.2384(5) 0.5877(2) -0.0612(3) 0.052(2) Uani 1 1 d . . .
H175 H -0.2931 0.5971 -0.0742 0.062 Uiso 1 1 calc R . .
C176 C -0.2393(5) 0.5559(2) -0.0422(3) 0.048(2) Uani 1 1 d . . .
H176 H -0.2941 0.5432 -0.0427 0.058 Uiso 1 1 calc R . .
C177 C -0.1624(5) 0.54362(18) -0.0236(3) 0.045(2) Uani 1 1 d . . .
H177 H -0.1624 0.5221 -0.0103 0.054 Uiso 1 1 calc R . .
C178 C -0.0829(5) 0.56170(19) -0.0234(3) 0.047(2) Uani 1 1 d . . .
H178 H -0.0291 0.5519 -0.0103 0.057 Uiso 1 1 calc R . .
C179 C 0.0556(5) 0.66772(19) 0.0226(3) 0.051(2) Uani 1 1 d . . .
H179 H 0.1002 0.6738 0.0006 0.061 Uiso 1 1 calc R . .
C180 C 0.0491(6) 0.6860(2) 0.0630(3) 0.062(2) Uani 1 1 d . . .
H180 H 0.0882 0.7045 0.0681 0.074 Uiso 1 1 calc R . .
C181 C -0.0136(6) 0.6776(2) 0.0961(3) 0.062(2) Uani 1 1 d . . .
H181 H -0.0174 0.6898 0.1242 0.075 Uiso 1 1 calc R . .
C182 C -0.0705(6) 0.6511(2) 0.0875(3) 0.058(2) Uani 1 1 d . . .
H182 H -0.1136 0.6448 0.1101 0.070 Uiso 1 1 calc R . .
C183 C -0.0658(5) 0.63329(18) 0.0460(3) 0.045(2) Uani 1 1 d . . .
H183 H -0.1079 0.6157 0.0402 0.054 Uiso 1 1 calc R . .
C184 C -0.0011(5) 0.64071(18) 0.0129(3) 0.0383(18) Uani 1 1 d . . .
C185 C 0.1084(5) 0.59441(17) -0.0247(3) 0.0386(18) Uani 1 1 d . . .
C186 C 0.1289(5) 0.56833(18) -0.0553(3) 0.0450(19) Uani 1 1 d . . .
H186 H 0.0886 0.5644 -0.0812 0.054 Uiso 1 1 calc R . .
C187 C 0.2053(5) 0.54805(18) -0.0493(3) 0.050(2) Uani 1 1 d . . .
H187 H 0.2160 0.5305 -0.0706 0.060 Uiso 1 1 calc R . .
C188 C 0.2650(6) 0.55344(19) -0.0128(3) 0.054(2) Uani 1 1 d . . .
H188 H 0.3169 0.5395 -0.0082 0.065 Uiso 1 1 calc R . .
C189 C 0.2497(5) 0.57905(18) 0.0172(3) 0.046(2) Uani 1 1 d . . .
H189 H 0.2922 0.5833 0.0421 0.055 Uiso 1 1 calc R . .
C190 C 0.1725(5) 0.59872(17) 0.0115(2) 0.0415(19) Uani 1 1 d . . .
H190 H 0.1629 0.6160 0.0333 0.050 Uiso 1 1 calc R . .
C191 C 0.5751(4) 0.40535(16) 0.3034(3) 0.0340(17) Uani 1 1 d . . .
C192 C 0.6224(4) 0.43394(17) 0.2933(3) 0.0416(19) Uani 1 1 d . . .
H192 H 0.6515 0.4354 0.2641 0.050 Uiso 1 1 calc R . .
C193 C 0.6299(5) 0.46065(19) 0.3233(3) 0.051(2) Uani 1 1 d . . .
H193 H 0.6623 0.4799 0.3144 0.061 Uiso 1 1 calc R . .
C194 C 0.5904(6) 0.4592(2) 0.3661(3) 0.059(2) Uani 1 1 d . . .
H194 H 0.5959 0.4773 0.3871 0.070 Uiso 1 1 calc R . .
C195 C 0.5425(6) 0.4311(2) 0.3785(3) 0.059(2) Uani 1 1 d . . .
H195 H 0.5138 0.4298 0.4077 0.071 Uiso 1 1 calc R . .
C196 C 0.5370(5) 0.4045(2) 0.3467(3) 0.054(2) Uani 1 1 d . . .
H196 H 0.5056 0.3850 0.3557 0.065 Uiso 1 1 calc R . .
C197 C 0.6594(5) 0.34879(16) 0.2803(3) 0.0375(18) Uani 1 1 d . . .
C198 C 0.7064(5) 0.34900(17) 0.3224(3) 0.0398(18) Uani 1 1 d . . .
H198 H 0.6879 0.3642 0.3455 0.048 Uiso 1 1 calc R . .
C199 C 0.7802(5) 0.32786(19) 0.3329(3) 0.053(2) Uani 1 1 d . . .
H199 H 0.8110 0.3292 0.3623 0.063 Uiso 1 1 calc R . .
C200 C 0.8079(6) 0.3052(2) 0.3004(3) 0.066(3) Uani 1 1 d . . .
H200 H 0.8590 0.2912 0.3068 0.079 Uiso 1 1 calc R . .
C201 C 0.7602(6) 0.3032(2) 0.2584(3) 0.072(3) Uani 1 1 d . . .
H201 H 0.7764 0.2869 0.2362 0.086 Uiso 1 1 calc R . .
C202 C 0.6885(5) 0.32486(18) 0.2486(3) 0.051(2) Uani 1 1 d . . .
H202 H 0.6577 0.3234 0.2191 0.061 Uiso 1 1 calc R . .
C203 C 0.5764(5) 0.38784(17) 0.2131(3) 0.0405(19) Uani 1 1 d . . .
C204 C 0.5023(6) 0.4003(2) 0.1892(3) 0.055(2) Uani 1 1 d . . .
H204 H 0.4446 0.3994 0.2038 0.066 Uiso 1 1 calc R . .
C205 C 0.5050(7) 0.4144(2) 0.1450(3) 0.071(3) Uani 1 1 d . . .
H205 H 0.4510 0.4232 0.1306 0.086 Uiso 1 1 calc R . .
C206 C 0.5861(8) 0.4152(2) 0.1228(3) 0.073(3) Uani 1 1 d . . .
H206 H 0.5888 0.4238 0.0920 0.087 Uiso 1 1 calc R . .
C207 C 0.6639(7) 0.4035(2) 0.1448(4) 0.077(3) Uani 1 1 d . . .
H207 H 0.7210 0.4047 0.1298 0.093 Uiso 1 1 calc R . .
C208 C 0.6595(6) 0.3901(2) 0.1888(3) 0.064(2) Uani 1 1 d . . .
H208 H 0.7142 0.3820 0.2034 0.077 Uiso 1 1 calc R . .
C209 C 0.4759(5) 0.35239(16) 0.2731(2) 0.0342(16) Uani 1 1 d . . .
C210 C 0.3908(5) 0.36816(18) 0.2750(2) 0.0428(19) Uani 1 1 d . . .
H210 H 0.3882 0.3917 0.2747 0.051 Uiso 1 1 calc R . .
C211 C 0.3093(5) 0.3500(2) 0.2773(3) 0.058(2) Uani 1 1 d . . .
H211 H 0.2529 0.3617 0.2787 0.069 Uiso 1 1 calc R . .
C212 C 0.3076(6) 0.3165(3) 0.2776(3) 0.065(3) Uani 1 1 d . . .
H212 H 0.2516 0.3045 0.2777 0.079 Uiso 1 1 calc R . .
C213 C 0.3905(7) 0.3008(2) 0.2779(3) 0.068(3) Uani 1 1 d . . .
H213 H 0.3923 0.2774 0.2802 0.082 Uiso 1 1 calc R . .
C214 C 0.4721(6) 0.31815(19) 0.2748(3) 0.053(2) Uani 1 1 d . . .
H214 H 0.5278 0.3060 0.2739 0.063 Uiso 1 1 calc R . .
B1 B 0.5801(5) 0.61812(19) 0.1747(3) 0.034(2) Uani 1 1 d . . .
B2 B 1.0233(5) 0.1217(2) -0.0141(3) 0.039(2) Uani 1 1 d . . .
B3 B 0.0163(6) 0.6169(2) -0.0340(3) 0.042(2) Uani 1 1 d . . .
B4 B 0.5727(6) 0.37336(19) 0.2669(3) 0.036(2) Uani 1 1 d . . .
N1 N 0.9596(3) 1.03429(12) 0.22060(18) 0.0293(13) Uani 1 1 d . B .
N2 N 0.8316(3) 1.01202(12) 0.24955(18) 0.0268(13) Uani 1 1 d . B .
N3 N 0.4407(3) 0.24344(12) 1.07620(18) 0.0288(13) Uani 1 1 d . D .
N4 N 0.5733(3) 0.23906(13) 1.0397(2) 0.0374(15) Uani 1 1 d . D .
O1 O 0.9729(3) 1.01214(10) 0.34576(15) 0.0332(11) Uani 1 1 d . B .
O2 O 0.9069(3) 0.94726(10) 0.30652(16) 0.0381(12) Uani 1 1 d . B .
O3 O 1.1253(3) 1.00248(11) 0.28689(16) 0.0368(12) Uani 1 1 d . B .
O4 O 1.0307(3) 0.95085(11) 0.22987(17) 0.0414(12) Uani 1 1 d . B .
O5 O 0.4240(3) 0.20448(11) 0.95800(16) 0.0394(12) Uani 1 1 d . D .
O6 O 0.2884(3) 0.24994(11) 0.99141(17) 0.0435(12) Uani 1 1 d . D .
O7 O 0.4186(3) 0.30682(11) 0.99446(16) 0.0393(12) Uani 1 1 d . D .
O8 O 0.5311(3) 0.26618(11) 0.93476(16) 0.0415(12) Uani 1 1 d . D .
Lu1 Lu 0.972880(19) 0.992063(7) 0.272744(10) 0.02746(8) Uani 1 1 d . . .
Lu2 Lu 0.445045(19) 0.252020(7) 0.997702(11) 0.03125(9) Uani 1 1 d . . .

loop_
_atom_site_aniso_label
_atom_site_aniso_U_11
_atom_site_aniso_U_22
_atom_site_aniso_U_33
_atom_site_aniso_U_23
_atom_site_aniso_U_13
_atom_site_aniso_U_12
C1 0.059(5) 0.031(4) 0.042(5) 0.001(4) -0.002(4) -0.006(4)
C2 0.079(6) 0.050(5) 0.043(6) -0.014(4) 0.001(5) -0.004(4)
C3 0.092(7) 0.078(7) 0.037(5) 0.000(5) -0.003(5) -0.025(5)
C4 0.060(5) 0.039(4) 0.025(4) 0.009(3) 0.001(4) 0.001(4)
C5 0.054(6) 0.044(5) 0.093(8) 0.030(5) 0.028(5) 0.011(4)
C6 0.048(5) 0.043(5) 0.056(6) -0.001(4) -0.002(4) -0.011(4)
C7 0.047(5) 0.027(4) 0.072(6) 0.008(4) -0.002(4) -0.002(4)
C8 0.041(4) 0.041(5) 0.049(5) 0.011(4) -0.001(4) -0.003(4)
C9 0.041(5) 0.062(5) 0.049(6) 0.012(4) 0.002(4) -0.006(4)
C10 0.035(5) 0.064(6) 0.072(7) 0.014(5) 0.002(4) -0.004(4)
C11 0.031(4) 0.053(5) 0.052(5) -0.006(4) -0.002(4) 0.001(4)
C12 0.052(5) 0.045(5) 0.044(5) 0.010(4) -0.008(4) -0.004(4)
C13 0.032(4) 0.049(5) 0.082(7) -0.017(5) 0.005(4) 0.010(4)
C14 0.068(7) 0.070(13) 0.130(16) -0.057(11) 0.001(8) 0.014(7)
C15 0.068(7) 0.070(13) 0.130(16) -0.057(11) 0.001(8) 0.014(7)
C14' 0.068(7) 0.070(13) 0.130(16) -0.057(11) 0.001(8) 0.014(7)
C15' 0.068(7) 0.070(13) 0.130(16) -0.057(11) 0.001(8) 0.014(7)
C16 0.051(5) 0.055(5) 0.051(6) -0.008(4) -0.008(4) -0.003(4)
C17 0.030(4) 0.021(4) 0.028(4) -0.004(3) -0.001(3) -0.001(3)
C18 0.018(3) 0.023(3) 0.034(4) 0.004(3) 0.001(3) -0.004(3)
C19 0.031(4) 0.033(4) 0.031(4) 0.005(3) 0.001(3) -0.004(3)
C20 0.040(4) 0.037(4) 0.047(5) 0.004(4) 0.006(4) 0.007(3)
C21 0.034(4) 0.036(4) 0.046(5) 0.019(4) -0.001(4) 0.006(3)
C22 0.037(4) 0.054(5) 0.032(5) 0.014(4) 0.001(4) 0.002(4)
C23 0.028(4) 0.037(4) 0.033(4) 0.008(3) 0.004(3) -0.002(3)
C24 0.021(4) 0.028(4) 0.036(4) 0.011(3) -0.002(3) -0.002(3)
C25 0.017(3) 0.030(4) 0.036(4) 0.010(3) 0.001(3) -0.003(3)
C26 0.037(4) 0.029(4) 0.048(5) 0.007(4) 0.009(4) -0.006(3)
C27 0.045(5) 0.043(5) 0.084(7) -0.009(4) 0.016(5) -0.007(4)
C28 0.055(5) 0.050(5) 0.041(5) -0.016(4) 0.004(4) -0.014(4)
C29 0.034(4) 0.035(4) 0.042(5) 0.006(4) 0.001(4) -0.003(3)
C30 0.035(4) 0.052(5) 0.039(5) 0.018(4) -0.004(4) -0.009(4)
C31 0.028(4) 0.049(5) 0.030(4) 0.005(4) 0.001(3) 0.001(3)
C32 0.022(4) 0.037(4) 0.026(4) 0.003(3) -0.001(3) 0.002(3)
C33 0.040(4) 0.051(5) 0.032(5) 0.004(4) 0.017(3) -0.001(4)
C34 0.080(6) 0.057(6) 0.078(7) -0.023(5) -0.014(5) 0.008(5)
C35 0.072(6) 0.070(6) 0.057(6) 0.001(5) 0.021(5) 0.025(5)
C36 0.023(4) 0.019(3) 0.044(5) 0.008(3) 0.001(3) 0.001(3)
C37 0.031(4) 0.031(4) 0.041(5) 0.002(3) -0.001(3) -0.005(3)
C38 0.034(4) 0.051(5) 0.036(5) -0.008(4) 0.006(4) -0.018(3)
C39 0.032(4) 0.043(5) 0.067(6) -0.014(4) 0.011(4) -0.003(3)
C40 0.060(5) 0.067(6) 0.032(5) 0.002(4) -0.004(4) -0.006(4)
C41 0.031(4) 0.052(5) 0.044(5) -0.002(4) 0.000(4) -0.008(3)
C42 0.034(4) 0.040(5) 0.056(6) -0.004(4) 0.005(4) -0.012(3)
C43 0.037(5) 0.051(5) 0.050(5) -0.003(4) 0.018(4) 0.009(4)
C44 0.026(4) 0.028(4) 0.031(4) 0.009(3) 0.009(3) 0.009(3)
C45 0.034(4) 0.037(4) 0.027(4) 0.000(3) -0.001(3) 0.003(3)
C46 0.054(5) 0.059(5) 0.034(5) 0.004(4) 0.007(4) 0.002(4)
C47 0.047(5) 0.041(5) 0.048(5) -0.005(4) -0.001(4) 0.009(4)
C72 0.031(4) 0.033(4) 0.032(4) 0.000(3) 0.002(3) -0.001(3)
C73 0.036(4) 0.043(5) 0.042(5) 0.001(4) -0.001(4) -0.006(3)
C74 0.035(5) 0.038(5) 0.082(7) -0.005(5) 0.006(5) 0.002(4)
C75 0.036(5) 0.044(5) 0.089(8) 0.003(5) -0.008(5) 0.000(4)
C76 0.060(6) 0.039(5) 0.052(6) 0.013(4) -0.028(5) -0.007(4)
C77 0.040(4) 0.034(4) 0.036(5) 0.006(3) 0.005(4) -0.004(3)
C78 0.042(5) 0.036(4) 0.031(4) 0.005(3) 0.010(4) -0.001(3)
C79 0.043(5) 0.050(5) 0.043(5) 0.008(4) 0.007(4) 0.013(4)
C80 0.058(6) 0.061(6) 0.069(7) 0.026(5) 0.033(5) 0.028(5)
C81 0.107(8) 0.041(5) 0.059(7) -0.002(5) 0.037(6) 0.011(5)
C82 0.085(7) 0.059(6) 0.076(7) -0.015(5) 0.026(6) -0.008(5)
C83 0.067(6) 0.041(5) 0.054(6) -0.018(4) 0.025(5) 0.003(4)
C84 0.031(4) 0.037(4) 0.030(4) 0.003(3) 0.009(3) 0.005(3)
C85 0.043(5) 0.053(5) 0.042(5) 0.007(4) 0.009(4) 0.002(4)
C86 0.067(6) 0.037(5) 0.051(6) -0.010(4) -0.005(5) 0.001(4)
C87 0.045(5) 0.031(5) 0.083(7) -0.003(5) -0.019(5) -0.009(4)
C88 0.043(5) 0.057(6) 0.077(7) 0.004(5) 0.002(5) -0.014(4)
C89 0.041(5) 0.040(5) 0.050(5) -0.001(4) 0.004(4) 0.001(4)
C90 0.024(4) 0.031(4) 0.041(5) -0.001(3) 0.005(3) 0.007(3)
C91 0.039(4) 0.043(4) 0.033(5) 0.001(4) 0.003(4) 0.007(3)
C92 0.038(5) 0.058(5) 0.049(6) -0.020(4) -0.013(4) 0.014(4)
C93 0.066(6) 0.054(6) 0.046(6) 0.007(4) 0.005(5) 0.025(5)
C94 0.043(5) 0.061(5) 0.043(5) 0.016(4) 0.013(4) 0.009(4)
C95 0.039(4) 0.038(4) 0.045(5) 0.002(4) 0.007(4) 0.002(3)
C96 0.058(5) 0.067(6) 0.030(5) -0.012(4) -0.005(4) 0.001(4)
C97 0.081(7) 0.098(8) 0.079(8) -0.051(7) 0.015(6) -0.011(6)
C98 0.146(10) 0.052(6) 0.100(9) 0.011(6) -0.052(8) -0.040(6)
C99 0.064(6) 0.050(5) 0.069(7) 0.003(5) 0.001(5) -0.019(4)
C100 0.050(5) 0.106(8) 0.044(6) 0.002(5) -0.014(4) 0.015(5)
C101 0.021(9) 0.107(19) 0.076(7) -0.010(14) -0.009(8) -0.005(8)
C102 0.021(9) 0.107(19) 0.076(7) -0.010(14) -0.009(8) -0.005(8)
C301 0.021(9) 0.107(19) 0.076(7) -0.010(14) -0.009(8) -0.005(8)
C302 0.021(9) 0.107(19) 0.076(7) -0.010(14) -0.009(8) -0.005(8)
C103 0.050(5) 0.076(6) 0.058(6) -0.001(5) 0.007(5) 0.000(4)
C104 0.051(5) 0.050(5) 0.057(6) 0.010(4) 0.002(4) -0.010(4)
C105 0.078(6) 0.042(5) 0.039(5) 0.000(4) -0.004(4) -0.007(4)
C106 0.065(5) 0.039(5) 0.049(6) -0.002(4) 0.007(4) 0.009(4)
C107 0.034(4) 0.048(5) 0.039(5) 0.009(4) 0.004(4) 0.012(4)
C108 0.047(5) 0.059(5) 0.050(6) 0.024(4) -0.009(4) 0.004(4)
C109 0.063(6) 0.062(6) 0.045(6) 0.006(4) -0.001(5) 0.001(4)
C110 0.073(6) 0.067(6) 0.045(6) 0.016(4) 0.033(5) 0.016(5)
C111 0.035(5) 0.061(5) 0.056(6) 0.006(4) 0.010(4) 0.008(4)
C112 0.028(4) 0.025(4) 0.030(4) 0.003(3) 0.003(3) -0.001(3)
C113 0.025(4) 0.039(4) 0.040(5) 0.006(4) 0.002(3) -0.007(3)
C114 0.047(5) 0.044(5) 0.041(5) -0.001(4) 0.005(4) -0.007(4)
C115 0.060(5) 0.056(5) 0.029(5) -0.006(4) -0.001(4) -0.003(4)
C116 0.058(6) 0.082(7) 0.034(5) 0.021(5) -0.012(4) 0.000(5)
C117 0.049(5) 0.076(6) 0.051(6) 0.018(5) 0.001(5) 0.014(4)
C118 0.038(4) 0.047(5) 0.032(5) -0.001(4) -0.001(3) 0.011(4)
C119 0.023(4) 0.056(5) 0.028(4) 0.001(4) 0.001(3) 0.002(3)
C120 0.037(4) 0.054(5) 0.038(5) 0.006(4) 0.009(4) 0.016(4)
C121 0.067(6) 0.057(6) 0.039(5) 0.000(4) 0.009(4) 0.025(5)
C122 0.091(7) 0.067(7) 0.111(9) 0.002(6) 0.020(7) 0.045(6)
C123 0.086(7) 0.050(5) 0.053(6) 0.006(4) -0.010(5) -0.001(5)
C124 0.054(6) 0.080(7) 0.051(6) 0.003(5) 0.005(5) 0.029(5)
C125 0.042(5) 0.112(8) 0.043(6) 0.012(6) 0.017(4) 0.010(5)
C126 0.048(5) 0.078(6) 0.040(5) 0.012(5) 0.013(4) -0.024(5)
C127 0.038(4) 0.045(5) 0.037(5) -0.001(4) 0.004(4) -0.012(4)
C128 0.048(5) 0.043(5) 0.036(5) 0.002(4) 0.007(4) -0.011(4)
C129 0.059(6) 0.065(6) 0.068(7) -0.001(5) 0.003(5) -0.030(5)
C130 0.057(5) 0.045(5) 0.055(6) 0.019(4) 0.003(4) -0.014(4)
C131 0.030(4) 0.044(4) 0.027(4) 0.010(3) 0.001(3) 0.003(3)
C132 0.033(4) 0.068(6) 0.035(5) 0.014(4) 0.007(4) 0.015(4)
C133 0.043(5) 0.059(6) 0.086(8) -0.012(5) 0.017(5) 0.021(4)
C134 0.123(9) 0.070(7) 0.079(8) -0.007(6) -0.016(7) 0.024(6)
C135 0.209(14) 0.105(10) 0.062(8) -0.002(7) 0.034(8) -0.043(9)
C136 0.051(6) 0.074(7) 0.064(7) 0.015(5) 0.009(5) 0.017(5)
C137 0.041(6) 0.076(7) 0.109(9) 0.019(6) 0.010(6) 0.006(5)
C138 0.039(5) 0.056(6) 0.086(7) 0.027(5) -0.005(5) -0.009(4)
C139 0.033(5) 0.068(6) 0.047(5) 0.004(4) 0.006(4) -0.002(4)
C140 0.031(4) 0.090(7) 0.032(5) 0.003(4) 0.001(4) -0.029(4)
C141 0.092(7) 0.089(7) 0.057(7) -0.007(5) -0.001(5) -0.051(6)
C142 0.054(5) 0.070(6) 0.072(7) 0.007(5) -0.001(5) -0.028(5)
C143 0.038(5) 0.072(6) 0.028(5) -0.011(4) 0.001(4) -0.010(4)
C144 0.038(5) 0.124(8) 0.040(6) -0.001(5) 0.001(4) -0.010(5)
C145 0.059(7) 0.209(15) 0.039(7) 0.002(8) 0.014(5) -0.047(8)
C146 0.093(10) 0.156(12) 0.042(7) 0.039(7) -0.008(7) -0.075(8)
C147 0.070(7) 0.086(8) 0.089(9) 0.031(6) -0.003(6) -0.029(6)
C148 0.053(5) 0.065(6) 0.048(6) 0.015(5) 0.002(4) -0.015(5)
C149 0.065(6) 0.074(7) 0.134(10) -0.061(7) -0.051(6) 0.031(5)
C150 0.078(7) 0.081(7) 0.159(12) -0.078(8) -0.044(7) 0.040(6)
C151 0.059(6) 0.062(6) 0.086(8) -0.024(5) -0.013(5) 0.024(5)
C152 0.033(5) 0.074(6) 0.063(6) -0.001(5) -0.006(4) 0.006(4)
C153 0.043(5) 0.042(5) 0.049(5) -0.005(4) 0.002(4) 0.005(4)
C154 0.036(4) 0.059(5) 0.033(5) -0.007(4) -0.004(4) 0.009(4)
C155 0.053(5) 0.042(5) 0.050(6) -0.001(4) 0.004(4) 0.005(4)
C156 0.067(6) 0.044(5) 0.053(6) -0.007(4) -0.009(5) -0.010(4)
C157 0.077(7) 0.054(6) 0.046(6) -0.011(4) 0.007(5) 0.019(5)
C158 0.050(5) 0.055(5) 0.038(5) 0.001(4) 0.015(4) 0.011(4)
C159 0.048(5) 0.044(5) 0.044(5) 0.000(4) 0.009(4) 0.010(4)
C160 0.041(4) 0.027(4) 0.029(4) 0.004(3) -0.001(3) 0.010(3)
C161 0.027(4) 0.039(4) 0.033(4) 0.003(3) 0.002(3) 0.009(3)
C162 0.037(4) 0.042(4) 0.032(5) 0.003(3) 0.003(3) 0.008(3)
C163 0.036(5) 0.059(5) 0.039(5) -0.004(4) 0.002(4) 0.007(4)
C164 0.049(5) 0.052(5) 0.046(6) -0.011(4) 0.008(4) -0.010(4)
C165 0.084(7) 0.035(5) 0.053(6) -0.001(4) 0.011(5) -0.015(4)
C166 0.069(6) 0.047(5) 0.037(5) 0.000(4) -0.004(4) 0.003(4)
C167 0.038(4) 0.043(5) 0.033(5) -0.004(4) 0.001(4) -0.017(4)
C168 0.050(5) 0.050(5) 0.042(5) -0.007(4) 0.009(4) -0.009(4)
C169 0.046(5) 0.082(7) 0.049(6) 0.002(5) 0.009(4) -0.027(5)
C170 0.070(7) 0.087(8) 0.050(7) 0.014(5) -0.002(5) -0.030(6)
C171 0.065(6) 0.043(5) 0.074(7) 0.017(5) -0.008(5) -0.014(4)
C172 0.062(6) 0.038(5) 0.066(6) 0.009(4) 0.018(5) -0.003(4)
C173 0.037(4) 0.041(4) 0.031(4) -0.004(3) 0.005(3) -0.002(3)
C174 0.044(5) 0.058(5) 0.040(5) 0.003(4) 0.008(4) -0.003(4)
C175 0.034(5) 0.072(6) 0.049(6) -0.009(5) 0.004(4) -0.005(4)
C176 0.052(5) 0.061(6) 0.032(5) -0.019(4) 0.015(4) -0.020(4)
C177 0.056(5) 0.045(5) 0.035(5) 0.001(4) 0.008(4) -0.006(4)
C178 0.048(5) 0.052(5) 0.042(5) -0.001(4) 0.006(4) 0.000(4)
C179 0.043(5) 0.054(5) 0.056(6) -0.020(4) 0.014(4) 0.004(4)
C180 0.063(6) 0.056(6) 0.068(7) -0.019(5) 0.017(5) -0.013(5)
C181 0.066(6) 0.064(6) 0.058(6) -0.026(5) 0.006(5) 0.008(5)
C182 0.052(5) 0.083(7) 0.041(6) -0.001(5) 0.024(4) 0.013(5)
C183 0.043(5) 0.043(5) 0.050(6) -0.001(4) 0.001(4) 0.003(4)
C184 0.034(4) 0.045(5) 0.036(5) -0.001(4) 0.002(4) 0.008(4)
C185 0.033(4) 0.047(5) 0.036(5) 0.003(4) 0.000(4) -0.010(3)
C186 0.045(5) 0.054(5) 0.036(5) -0.010(4) 0.005(4) 0.000(4)
C187 0.054(5) 0.043(5) 0.054(6) -0.007(4) 0.008(4) 0.003(4)
C188 0.060(6) 0.055(5) 0.047(6) 0.001(4) 0.002(5) 0.015(4)
C189 0.061(5) 0.047(5) 0.030(5) 0.003(4) -0.006(4) 0.007(4)
C190 0.053(5) 0.043(5) 0.029(5) -0.002(4) 0.008(4) -0.002(4)
C191 0.032(4) 0.033(4) 0.037(5) -0.001(3) -0.004(3) 0.000(3)
C192 0.033(4) 0.039(4) 0.053(5) -0.005(4) 0.001(4) -0.004(3)
C193 0.038(5) 0.045(5) 0.069(7) -0.007(5) -0.008(4) -0.001(4)
C194 0.061(6) 0.045(5) 0.069(7) -0.025(5) -0.017(5) 0.011(4)
C195 0.061(6) 0.074(7) 0.043(6) -0.014(5) -0.006(4) 0.026(5)
C196 0.057(5) 0.061(6) 0.044(6) -0.011(4) 0.010(4) 0.003(4)
C197 0.047(5) 0.031(4) 0.035(5) -0.004(3) 0.010(4) 0.002(3)
C198 0.045(5) 0.039(4) 0.036(5) -0.002(4) 0.012(4) -0.001(4)
C199 0.042(5) 0.056(5) 0.060(6) 0.009(5) -0.006(4) -0.001(4)
C200 0.057(6) 0.073(6) 0.066(7) -0.008(5) -0.002(5) 0.028(5)
C201 0.077(7) 0.068(6) 0.072(7) -0.013(5) 0.013(6) 0.032(5)
C202 0.063(6) 0.052(5) 0.038(5) -0.004(4) -0.003(4) 0.014(4)
C203 0.048(5) 0.036(4) 0.038(5) -0.007(4) 0.015(4) -0.006(4)
C204 0.047(5) 0.079(6) 0.039(5) 0.017(5) 0.009(4) -0.010(4)
C205 0.069(7) 0.079(7) 0.067(7) 0.027(5) 0.011(6) -0.007(5)
C206 0.111(9) 0.059(6) 0.049(6) 0.004(5) 0.017(6) -0.008(6)
C207 0.081(8) 0.079(7) 0.074(8) 0.013(6) 0.044(6) 0.002(6)
C208 0.056(6) 0.072(6) 0.064(7) 0.011(5) 0.017(5) 0.010(5)
C209 0.046(4) 0.030(4) 0.027(4) 0.001(3) 0.005(3) 0.005(3)
C210 0.045(5) 0.047(5) 0.037(5) 0.013(4) 0.015(4) -0.004(4)
C211 0.048(5) 0.093(7) 0.033(5) 0.019(5) 0.002(4) 0.001(5)
C212 0.064(7) 0.079(7) 0.054(6) 0.007(5) 0.000(5) -0.031(6)
C213 0.091(8) 0.049(6) 0.065(7) -0.005(5) 0.025(6) -0.019(5)
C214 0.058(5) 0.048(5) 0.052(6) -0.002(4) 0.013(4) 0.000(4)
B1 0.037(5) 0.034(5) 0.031(5) 0.010(4) 0.003(4) 0.001(4)
B2 0.031(5) 0.049(6) 0.038(5) 0.001(4) 0.004(4) 0.005(4)
B3 0.036(5) 0.042(5) 0.049(6) -0.005(5) 0.008(4) -0.003(4)
B4 0.040(5) 0.034(5) 0.035(5) -0.004(4) 0.010(4) 0.007(4)
N1 0.028(3) 0.031(3) 0.028(3) 0.003(3) -0.005(3) 0.000(2)
N2 0.020(3) 0.024(3) 0.037(4) 0.009(3) -0.001(2) -0.005(2)
N3 0.020(3) 0.042(4) 0.025(3) 0.001(3) 0.012(2) 0.000(2)
N4 0.019(3) 0.043(4) 0.050(4) -0.011(3) 0.004(3) -0.003(3)
O1 0.045(3) 0.025(3) 0.030(3) 0.000(2) 0.003(2) -0.001(2)
O2 0.039(3) 0.029(3) 0.046(3) 0.009(2) 0.003(2) -0.005(2)
O3 0.030(3) 0.043(3) 0.037(3) 0.003(2) -0.007(2) -0.009(2)
O4 0.033(3) 0.044(3) 0.047(3) -0.010(3) -0.001(2) -0.002(2)
O5 0.054(3) 0.037(3) 0.027(3) -0.005(2) 0.002(2) 0.001(2)
O6 0.026(3) 0.058(3) 0.047(3) 0.000(3) 0.007(2) 0.000(2)
O7 0.036(3) 0.037(3) 0.045(3) 0.003(2) 0.005(2) -0.004(2)
O8 0.038(3) 0.049(3) 0.038(3) 0.008(2) 0.008(2) -0.001(2)
Lu1 0.02574(15) 0.02605(15) 0.03053(18) 0.00202(14) -0.00066(12) -0.00023(13)
Lu2 0.02854(16) 0.03554(18) 0.02964(18) 0.00219(14) -0.00003(12) -0.00106(13)

loop_
_atom_type_symbol
_atom_type_description
_atom_type_scat_dispersion_real
_atom_type_scat_dispersion_imag
_atom_type_scat_source
C C 0.0033 0.0016 'International Tables Vol C Tables 4.2.6.8 and 6.1.1.4'
H H 0.0000 0.0000 'International Tables Vol C Tables 4.2.6.8 and 6.1.1.4'
B B 0.0013 0.0007 'International Tables Vol C Tables 4.2.6.8 and 6.1.1.4'
N N 0.0061 0.0033 'International Tables Vol C Tables 4.2.6.8 and 6.1.1.4'
O O 0.0106 0.0060 'International Tables Vol C Tables 4.2.6.8 and 6.1.1.4'
Lu Lu -0.4720 5.8584 'International Tables Vol C Tables 4.2.6.8 and 6.1.1.4'

loop_
_geom_angle_atom_site_label_1
_geom_angle_atom_site_label_2
_geom_angle_atom_site_label_3
_geom_angle
O1 C1 C2 106.1(6)
O1 C1 H1A 110.5
C2 C1 H1A 110.5
O1 C1 H1B 110.5
C2 C1 H1B 110.5
H1A C1 H1B 108.7
C3 C2 C1 102.8(6)
C3 C2 H2A 111.2
C1 C2 H2A 111.2
C3 C2 H2B 111.2
C1 C2 H2B 111.2
H2A C2 H2B 109.1
C2 C3 C4 103.3(7)
C2 C3 H3A 111.1
C4 C3 H3A 111.1
C2 C3 H3B 111.1
C4 C3 H3B 111.1
H3A C3 H3B 109.1
O1 C4 C3 104.1(6)
O1 C4 H4A 110.9
C3 C4 H4A 110.9
O1 C4 H4B 110.9
C3 C4 H4B 110.9
H4A C4 H4B 109.0
O2 C5 C6 106.7(6)
O2 C5 H5A 110.4
C6 C5 H5A 110.4
O2 C5 H5B 110.4
C6 C5 H5B 110.4
H5A C5 H5B 108.6
C5 C6 C7 105.7(6)
C5 C6 H6A 110.6
C7 C6 H6A 110.6
C5 C6 H6B 110.6
C7 C6 H6B 110.6
H6A C6 H6B 108.7
C8 C7 C6 102.9(5)
C8 C7 H7A 111.2
C6 C7 H7A 111.2
C8 C7 H7B 111.2
C6 C7 H7B 111.2
H7A C7 H7B 109.1
O2 C8 C7 106.9(5)
O2 C8 H8A 110.3
C7 C8 H8A 110.3
O2 C8 H8B 110.3
C7 C8 H8B 110.3
H8A C8 H8B 108.6
O3 C9 C10 106.2(6)
O3 C9 H9A 110.5
C10 C9 H9A 110.5
O3 C9 H9B 110.5
C10 C9 H9B 110.5
H9A C9 H9B 108.7
C9 C10 C11 105.6(6)
C9 C10 H10A 110.6
C11 C10 H10A 110.6
C9 C10 H10B 110.6
C11 C10 H10B 110.6
H10A C10 H10B 108.7
C12 C11 C10 103.7(6)
C12 C11 H11A 111.0
C10 C11 H11A 111.0
C12 C11 H11B 111.0
C10 C11 H11B 111.0
H11A C11 H11B 109.0
O3 C12 C11 105.8(6)
O3 C12 H12A 110.6
C11 C12 H12A 110.6
O3 C12 H12B 110.6
C11 C12 H12B 110.6
H12A C12 H12B 108.7
C14' C13 O4 108.4(10)
C14' C13 C14 23(3)
O4 C13 C14 98.9(19)
C14' C13 H13A 110.0
O4 C13 H13A 110.0
C14 C13 H13A 132.6
C14' C13 H13B 110.0
O4 C13 H13B 110.0
C14 C13 H13B 95.2
H13A C13 H13B 108.4
C15 C14 C13 120(4)
C15 C14 H14A 107.3
C13 C14 H14A 107.3
C15 C14 H14B 107.3
C13 C14 H14B 107.3
H14A C14 H14B 106.9
C14 C15 C16 107(4)
C14 C15 H15A 110.3
C16 C15 H15A 110.3
C14 C15 H15B 110.3
C16 C15 H15B 110.3
H15A C15 H15B 108.5
C15' C14' C13 105.5(14)
C15' C14' H14C 110.6
C13 C14' H14C 110.6
C15' C14' H14D 110.6
C13 C14' H14D 110.6
H14C C14' H14D 108.8
C14' C15' C16 111.6(14)
C14' C15' H15C 109.3
C16 C15' H15C 109.3
C14' C15' H15D 109.3
C16 C15' H15D 109.3
H15C C15' H15D 108.0
C15' C16 O4 104.9(9)
C15' C16 C15 31.8(18)
O4 C16 C15 100.6(15)
C15' C16 H16A 110.8
O4 C16 H16A 110.8
C15 C16 H16A 83.7
C15' C16 H16B 110.8
O4 C16 H16B 110.8
C15 C16 H16B 138.2
H16A C16 H16B 108.8
N2 C17 N1 113.6(5)
N2 C17 C18 122.1(5)
N1 C17 C18 124.2(6)
N2 C17 Lu1 57.3(3)
N1 C17 Lu1 56.3(3)
C18 C17 Lu1 179.4(5)
C19 C18 C23 116.7(6)
C19 C18 C17 121.6(6)
C23 C18 C17 121.7(6)
C20 C19 C18 122.5(7)
C20 C19 H19 118.7
C18 C19 H19 118.7
C21 C20 C19 118.9(7)
C21 C20 H20 120.5
C19 C20 H20 120.5
C22 C21 C20 121.8(7)
C22 C21 H21 119.1
C20 C21 H21 119.1
C21 C22 C23 119.2(7)
C21 C22 H22 120.4
C23 C22 H22 120.4
C22 C23 C18 120.7(6)
C22 C23 H23 119.7
C18 C23 H23 119.7
C32 C24 C25 122.0(6)
C32 C24 N1 118.5(6)
C25 C24 N1 119.5(6)
C24 C25 C29 116.7(6)
C24 C25 C26 125.4(6)
C29 C25 C26 117.9(6)
C25 C26 C27 111.9(6)
C25 C26 C28 110.6(5)
C27 C26 C28 111.2(6)
C25 C26 H26 107.6
C27 C26 H26 107.6
C28 C26 H26 107.6
C26 C27 H27A 109.5
C26 C27 H27B 109.5
H27A C27 H27B 109.5
C26 C27 H27C 109.5
H27A C27 H27C 109.5
H27B C27 H27C 109.5
C26 C28 H28A 109.5
C26 C28 H28B 109.5
H28A C28 H28B 109.5
C26 C28 H28C 109.5
H28A C28 H28C 109.5
H28B C28 H28C 109.5
C30 C29 C25 122.2(7)
C30 C29 H29 118.9
C25 C29 H29 118.9
C29 C30 C31 119.3(7)
C29 C30 H30 120.3
C31 C30 H30 120.3
C30 C31 C32 120.9(7)
C30 C31 H31 119.5
C32 C31 H31 119.5
C24 C32 C31 118.5(6)
C24 C32 C33 123.3(6)
C31 C32 C33 118.1(6)
C32 C33 C35 112.6(6)
C32 C33 C34 112.0(6)
C35 C33 C34 109.7(6)
C32 C33 H33 107.4
C35 C33 H33 107.4
C34 C33 H33 107.4
C33 C34 H34A 109.5
C33 C34 H34B 109.5
H34A C34 H34B 109.5
C33 C34 H34C 109.5
H34A C34 H34C 109.5
H34B C34 H34C 109.5
C33 C35 H35A 109.5
C33 C35 H35B 109.5
H35A C35 H35B 109.5
C33 C35 H35C 109.5
H35A C35 H35C 109.5
H35B C35 H35C 109.5
C37 C36 N2 120.7(6)
C37 C36 C44 119.9(6)
N2 C36 C44 119.4(6)
C41 C37 C36 118.6(7)
C41 C37 C38 116.9(6)
C36 C37 C38 124.5(6)
C37 C38 C40 112.1(6)
C37 C38 C39 111.9(6)
C40 C38 C39 109.4(6)
C37 C38 H38 107.7
C40 C38 H38 107.7
C39 C38 H38 107.7
C38 C39 H39A 109.5
C38 C39 H39B 109.5
H39A C39 H39B 109.5
C38 C39 H39C 109.5
H39A C39 H39C 109.5
H39B C39 H39C 109.5
C38 C40 H40A 109.5
C38 C40 H40B 109.5
H40A C40 H40B 109.5
C38 C40 H40C 109.5
H40A C40 H40C 109.5
H40B C40 H40C 109.5
C42 C41 C37 120.5(7)
C42 C41 H41 119.7
C37 C41 H41 119.7
C43 C42 C41 120.2(7)
C43 C42 H42 119.9
C41 C42 H42 119.9
C42 C43 C44 122.3(7)
C42 C43 H43 118.8
C44 C43 H43 118.8
C43 C44 C36 118.4(6)
C43 C44 C45 120.1(6)
C36 C44 C45 121.3(6)
C44 C45 C47 113.7(5)
C44 C45 C46 112.8(5)
C47 C45 C46 109.4(6)
C44 C45 H45 106.8
C47 C45 H45 106.8
C46 C45 H45 106.8
C45 C46 H46A 109.5
C45 C46 H46B 109.5
H46A C46 H46B 109.5
C45 C46 H46C 109.5
H46A C46 H46C 109.5
H46B C46 H46C 109.5
C45 C47 H47A 109.5
C45 C47 H47B 109.5
H47A C47 H47B 109.5
C45 C47 H47C 109.5
H47A C47 H47C 109.5
H47B C47 H47C 109.5
C77 C72 C73 114.7(6)
C77 C72 B1 123.0(6)
C73 C72 B1 122.1(6)
C74 C73 C72 123.4(7)
C74 C73 H73 118.3
C72 C73 H73 118.3
C75 C74 C73 120.8(8)
C75 C74 H74 119.6
C73 C74 H74 119.6
C74 C75 C76 117.8(7)
C74 C75 H75 121.1
C76 C75 H75 121.1
C77 C76 C75 121.0(7)
C77 C76 H76 119.5
C75 C76 H76 119.5
C72 C77 C76 122.3(7)
C72 C77 H77 118.9
C76 C77 H77 118.9
C79 C78 C83 115.4(7)
C79 C78 B1 123.1(6)
C83 C78 B1 121.4(6)
C78 C79 C80 122.4(8)
C78 C79 H79 118.8
C80 C79 H79 118.8
C81 C80 C79 119.4(8)
C81 C80 H80 120.3
C79 C80 H80 120.3
C82 C81 C80 120.2(8)
C82 C81 H81 119.9
C80 C81 H81 119.9
C81 C82 C83 118.9(9)
C81 C82 H82 120.5
C83 C82 H82 120.5
C78 C83 C82 123.6(8)
C78 C83 H83 118.2
C82 C83 H83 118.2
C89 C84 C85 113.6(6)
C89 C84 B1 127.3(6)
C85 C84 B1 119.2(6)
C86 C85 C84 123.9(7)
C86 C85 H85 118.0
C84 C85 H85 118.0
C87 C86 C85 119.9(7)
C87 C86 H86 120.1
C85 C86 H86 120.1
C88 C87 C86 118.7(7)
C88 C87 H87 120.7
C86 C87 H87 120.7
C87 C88 C89 120.5(8)
C87 C88 H88 119.7
C89 C88 H88 119.7
C84 C89 C88 123.4(7)
C84 C89 H89 118.3
C88 C89 H89 118.3
C95 C90 C91 115.5(7)
C95 C90 B1 123.9(6)
C91 C90 B1 120.3(6)
C90 C91 C92 121.2(7)
C90 C91 H91 119.4
C92 C91 H91 119.4
C93 C92 C91 120.5(7)
C93 C92 H92 119.7
C91 C92 H92 119.7
C94 C93 C92 120.3(8)
C94 C93 H93 119.9
C92 C93 H93 119.9
C93 C94 C95 117.8(8)
C93 C94 H94 121.1
C95 C94 H94 121.1
C90 C95 C94 124.6(7)
C90 C95 H95 117.7
C94 C95 H95 117.7
O5 C96 C97 105.5(7)
O5 C96 H96A 110.6
C97 C96 H96A 110.6
O5 C96 H96B 110.6
C97 C96 H96B 110.6
H96A C96 H96B 108.8
C98 C97 C96 105.9(8)
C98 C97 H97A 110.6
C96 C97 H97A 110.6
C98 C97 H97B 110.6
C96 C97 H97B 110.6
H97A C97 H97B 108.7
C97 C98 C99 104.1(8)
C97 C98 H98A 110.9
C99 C98 H98A 110.9
C97 C98 H98B 110.9
C99 C98 H98B 110.9
H98A C98 H98B 109.0
O5 C99 C98 106.6(7)
O5 C99 H99A 110.4
C98 C99 H99A 110.4
O5 C99 H99B 110.4
C98 C99 H99B 110.4
H99A C99 H99B 108.6
O6 C100 C101 100.4(17)
O6 C100 C301 106.3(12)
C101 C100 C301 27.8(14)
O6 C100 H10U 110.5
C101 C100 H10U 135.8
C301 C100 H10U 110.5
O6 C100 H10V 110.5
C101 C100 H10V 88.2
C301 C100 H10V 110.5
H10U C100 H10V 108.7
C102 C101 C100 108(2)
C102 C101 H10C 110.1
C100 C101 H10C 110.1
C102 C101 H10D 110.1
C100 C101 H10D 110.1
H10C C101 H10D 108.4
C101 C102 C103 111(3)
C101 C102 H10E 109.5
C103 C102 H10E 109.5
C101 C102 H10F 109.5
C103 C102 H10F 109.5
H10E C102 H10F 108.1
C302 C301 C100 111.7(15)
C302 C301 H30A 109.3
C100 C301 H30A 109.3
C302 C301 H30B 109.3
C100 C301 H30B 109.3
H30A C301 H30B 107.9
C301 C302 C103 108.0(17)
C301 C302 H30C 110.1
C103 C302 H30C 110.1
C301 C302 H30D 110.1
C103 C302 H30D 110.1
H30C C302 H30D 108.4
C102 C103 O6 102(2)
C102 C103 C302 24.7(17)
O6 C103 C302 106.6(14)
C102 C103 H10G 90.3
O6 C103 H10G 110.4
C302 C103 H10G 110.4
C102 C103 H10H 132.7
O6 C103 H10H 110.4
C302 C103 H10H 110.4
H10G C103 H10H 108.6
O7 C104 C105 108.1(6)
O7 C104 H10I 110.1
C105 C104 H10I 110.1
O7 C104 H10J 110.1
C105 C104 H10J 110.1
H10I C104 H10J 108.4
C104 C105 C106 100.7(6)
C104 C105 H10K 111.6
C106 C105 H10K 111.6
C104 C105 H10L 111.6
C106 C105 H10L 111.6
H10K C105 H10L 109.4
C107 C106 C105 103.6(6)
C107 C106 H10M 111.0
C105 C106 H10M 111.0
C107 C106 H10N 111.0
C105 C106 H10N 111.0
H10M C106 H10N 109.0
O7 C107 C106 104.5(5)
O7 C107 H10O 110.9
C106 C107 H10O 110.9
O7 C107 H10P 110.9
C106 C107 H10P 110.9
H10O C107 H10P 108.9
O8 C108 C109 105.8(6)
O8 C108 H10Q 110.6
C109 C108 H10Q 110.6
O8 C108 H10R 110.6
C109 C108 H10R 110.6
H10Q C108 H10R 108.7
C108 C109 C110 104.9(6)
C108 C109 H10S 110.8
C110 C109 H10S 110.8
C108 C109 H10T 110.8
C110 C109 H10T 110.8
H10S C109 H10T 108.8
C111 C110 C109 105.2(6)
C111 C110 H11U 110.7
C109 C110 H11U 110.7
C111 C110 H11V 110.7
C109 C110 H11V 110.7
H11U C110 H11V 108.8
O8 C111 C110 105.4(6)
O8 C111 H11C 110.7
C110 C111 H11C 110.7
O8 C111 H11D 110.7
C110 C111 H11D 110.7
H11C C111 H11D 108.8
N3 C112 N4 111.9(6)
N3 C112 C113 124.2(6)
N4 C112 C113 123.9(6)
N3 C112 Lu2 56.4(3)
N4 C112 Lu2 55.5(3)
C113 C112 Lu2 179.3(5)
C118 C113 C114 117.6(7)
C118 C113 C112 121.4(6)
C114 C113 C112 121.0(6)
C115 C114 C113 121.1(7)
C115 C114 H114 119.4
C113 C114 H114 119.4
C116 C115 C114 119.6(7)
C116 C115 H115 120.2
C114 C115 H115 120.2
C117 C116 C115 120.2(7)
C117 C116 H116 119.9
C115 C116 H116 119.9
C116 C117 C118 120.6(8)
C116 C117 H117 119.7
C118 C117 H117 119.7
C117 C118 C113 120.8(7)
C117 C118 H118 119.6
C113 C118 H118 119.6
C127 C119 C120 120.6(7)
C127 C119 N3 122.3(6)
C120 C119 N3 117.1(6)
C124 C120 C119 118.6(8)
C124 C120 C121 119.4(7)
C119 C120 C121 121.9(7)
C122 C121 C120 113.8(7)
C122 C121 C123 107.3(7)
C120 C121 C123 113.6(6)
C122 C121 H121 107.2
C120 C121 H121 107.2
C123 C121 H121 107.2
C121 C122 H12U 109.5
C121 C122 H12V 109.5
H12U C122 H12V 109.5
C121 C122 H12C 109.5
H12U C122 H12C 109.5
H12V C122 H12C 109.5
C121 C123 H12D 109.5
C121 C123 H12E 109.5
H12D C123 H12E 109.5
C121 C123 H12F 109.5
H12D C123 H12F 109.5
H12E C123 H12F 109.5
C120 C124 C125 122.0(8)
C120 C124 H124 119.0
C125 C124 H124 119.0
C126 C125 C124 119.5(8)
C126 C125 H125 120.2
C124 C125 H125 120.2
C125 C126 C127 121.0(8)
C125 C126 H126 119.5
C127 C126 H126 119.5
C119 C127 C126 118.2(7)
C119 C127 C128 123.7(7)
C126 C127 C128 118.1(7)
C127 C128 C130 112.0(6)
C127 C128 C129 111.1(6)
C130 C128 C129 110.1(6)
C127 C128 H128 107.8
C130 C128 H128 107.8
C129 C128 H128 107.8
C128 C129 H12G 109.5
C128 C129 H12H 109.5
H12G C129 H12H 109.5
C128 C129 H12I 109.5
H12G C129 H12I 109.5
H12H C129 H12I 109.5
C128 C130 H13U 109.5
C128 C130 H13V 109.5
H13U C130 H13V 109.5
C128 C130 H13C 109.5
H13U C130 H13C 109.5
H13V C130 H13C 109.5
C139 C131 C132 121.0(7)
C139 C131 N4 119.9(6)
C132 C131 N4 118.8(6)
C136 C132 C131 118.7(8)
C136 C132 C133 119.0(8)
C131 C132 C133 122.2(7)
C132 C133 C135 111.8(8)
C132 C133 C134 115.3(8)
C135 C133 C134 106.2(7)
C132 C133 H133 107.7
C135 C133 H133 107.7
C134 C133 H133 107.7
C133 C134 H13D 109.5
C133 C134 H13E 109.5
H13D C134 H13E 109.5
C133 C134 H13F 109.5
H13D C134 H13F 109.5
H13E C134 H13F 109.5
C133 C135 H13G 109.5
C133 C135 H13H 109.5
H13G C135 H13H 109.5
C133 C135 H13I 109.5
H13G C135 H13I 109.5
H13H C135 H13I 109.5
C137 C136 C132 120.6(9)
C137 C136 H136 119.7
C132 C136 H136 119.7
C136 C137 C138 121.6(9)
C136 C137 H137 119.2
C138 C137 H137 119.2
C137 C138 C139 120.5(8)
C137 C138 H138 119.7
C139 C138 H138 119.7
C131 C139 C138 117.4(8)
C131 C139 C140 122.9(7)
C138 C139 C140 119.6(7)
C139 C140 C141 110.6(7)
C139 C140 C142 113.1(7)
C141 C140 C142 109.3(6)
C139 C140 H140 107.9
C141 C140 H140 107.9
C142 C140 H140 107.9
C140 C141 H14U 109.5
C140 C141 H14V 109.5
H14U C141 H14V 109.5
C140 C141 H14W 109.5
H14U C141 H14W 109.5
H14V C141 H14W 109.5
C140 C142 H14X 109.5
C140 C142 H14E 109.5
H14X C142 H14E 109.5
C140 C142 H14F 109.5
H14X C142 H14F 109.5
H14E C142 H14F 109.5
C144 C143 C148 113.8(8)
C144 C143 B2 124.1(8)
C148 C143 B2 122.1(7)
C145 C144 C143 122.3(10)
C145 C144 H144 118.9
C143 C144 H144 118.9
C146 C145 C144 123.1(11)
C146 C145 H145 118.4
C144 C145 H145 118.4
C145 C146 C147 117.3(10)
C145 C146 H146 121.3
C147 C146 H146 121.3
C146 C147 C148 120.5(10)
C146 C147 H147 119.8
C148 C147 H147 119.8
C147 C148 C143 122.9(9)
C147 C148 H148 118.5
C143 C148 H148 118.5
C154 C149 C150 123.1(8)
C154 C149 H149 118.5
C150 C149 H149 118.5
C151 C150 C149 120.5(9)
C151 C150 H150 119.8
C149 C150 H150 119.8
C150 C151 C152 118.4(8)
C150 C151 H151 120.8
C152 C151 H151 120.8
C151 C152 C153 120.3(7)
C151 C152 H152 119.9
C153 C152 H152 119.9
C154 C153 C152 124.3(7)
C154 C153 H153 117.9
C152 C153 H153 117.9
C153 C154 C149 113.4(7)
C153 C154 B2 124.6(7)
C149 C154 B2 122.0(6)
C160 C155 C156 122.6(8)
C160 C155 H155 118.7
C156 C155 H155 118.7
C157 C156 C155 121.1(8)
C157 C156 H156 119.5
C155 C156 H156 119.5
C156 C157 C158 118.3(8)
C156 C157 H157 120.8
C158 C157 H157 120.8
C159 C158 C157 119.5(8)
C159 C158 H158 120.3
C157 C158 H158 120.3
C158 C159 C160 124.3(7)
C158 C159 H159 117.8
C160 C159 H159 117.8
C155 C160 C159 114.1(7)
C155 C160 B2 121.8(7)
C159 C160 B2 124.0(6)
C162 C161 C166 114.4(6)
C162 C161 B2 126.3(6)
C166 C161 B2 119.2(6)
C161 C162 C163 123.8(7)
C161 C162 H162 118.1
C163 C162 H162 118.1
C164 C163 C162 120.3(7)
C164 C163 H163 119.9
C162 C163 H163 119.9
C163 C164 C165 119.2(7)
C163 C164 H164 120.4
C165 C164 H164 120.4
C164 C165 C166 119.7(7)
C164 C165 H165 120.2
C166 C165 H165 120.2
C165 C166 C161 122.5(7)
C165 C166 H166 118.8
C161 C166 H166 118.8
C172 C167 C168 115.0(7)
C172 C167 B3 122.7(7)
C168 C167 B3 122.3(7)
C169 C168 C167 123.0(8)
C169 C168 H168 118.5
C167 C168 H168 118.5
C170 C169 C168 119.5(9)
C170 C169 H169 120.2
C168 C169 H169 120.2
C171 C170 C169 120.8(9)
C171 C170 H170 119.6
C169 C170 H170 119.6
C170 C171 C172 119.5(8)
C170 C171 H171 120.2
C172 C171 H171 120.2
C167 C172 C171 122.1(8)
C167 C172 H172 119.0
C171 C172 H172 119.0
C174 C173 C178 113.0(7)
C174 C173 B3 124.2(7)
C178 C173 B3 122.3(6)
C175 C174 C173 123.6(7)
C175 C174 H174 118.2
C173 C174 H174 118.2
C174 C175 C176 119.8(7)
C174 C175 H175 120.1
C176 C175 H175 120.1
C177 C176 C175 118.9(7)
C177 C176 H176 120.5
C175 C176 H176 120.5
C176 C177 C178 120.7(7)
C176 C177 H177 119.7
C178 C177 H177 119.7
C177 C178 C173 124.0(7)
C177 C178 H178 118.0
C173 C178 H178 118.0
C180 C179 C184 122.2(8)
C180 C179 H179 118.9
C184 C179 H179 118.9
C181 C180 C179 120.4(8)
C181 C180 H180 119.8
C179 C180 H180 119.8
C182 C181 C180 118.7(8)
C182 C181 H181 120.7
C180 C181 H181 120.7
C181 C182 C183 120.8(8)
C181 C182 H182 119.6
C183 C182 H182 119.6
C184 C183 C182 121.4(7)
C184 C183 H183 119.3
C182 C183 H183 119.3
C183 C184 C179 116.3(7)
C183 C184 B3 123.0(7)
C179 C184 B3 120.4(7)
C190 C185 C186 114.2(7)
C190 C185 B3 125.8(7)
C186 C185 B3 119.9(6)
C187 C186 C185 123.1(7)
C187 C186 H186 118.5
C185 C186 H186 118.5
C188 C187 C186 119.7(7)
C188 C187 H187 120.2
C186 C187 H187 120.2
C187 C188 C189 119.6(7)
C187 C188 H188 120.2
C189 C188 H188 120.2
C188 C189 C190 120.2(7)
C188 C189 H189 119.9
C190 C189 H189 119.9
C189 C190 C185 123.2(7)
C189 C190 H190 118.4
C185 C190 H190 118.4
C196 C191 C192 115.2(7)
C196 C191 B4 123.2(6)
C192 C191 B4 121.4(7)
C191 C192 C193 123.6(8)
C191 C192 H192 118.2
C193 C192 H192 118.2
C194 C193 C192 119.8(8)
C194 C193 H193 120.1
C192 C193 H193 120.1
C193 C194 C195 119.4(8)
C193 C194 H194 120.3
C195 C194 H194 120.3
C194 C195 C196 118.6(8)
C194 C195 H195 120.7
C196 C195 H195 120.7
C191 C196 C195 123.2(8)
C191 C196 H196 118.4
C195 C196 H196 118.4
C198 C197 C202 115.1(7)
C198 C197 B4 124.5(6)
C202 C197 B4 120.4(7)
C197 C198 C199 123.3(7)
C197 C198 H198 118.4
C199 C198 H198 118.4
C200 C199 C198 119.9(8)
C200 C199 H199 120.0
C198 C199 H199 120.0
C199 C200 C201 118.8(8)
C199 C200 H200 120.6
C201 C200 H200 120.6
C200 C201 C202 120.0(8)
C200 C201 H201 120.0
C202 C201 H201 120.0
C201 C202 C197 122.8(8)
C201 C202 H202 118.6
C197 C202 H202 118.6
C204 C203 C208 114.0(7)
C204 C203 B4 123.8(7)
C208 C203 B4 122.1(7)
C203 C204 C205 124.7(8)
C203 C204 H204 117.6
C205 C204 H204 117.6
C206 C205 C204 118.9(9)
C206 C205 H205 120.6
C204 C205 H205 120.6
C205 C206 C207 119.7(9)
C205 C206 H206 120.1
C207 C206 H206 120.1
C206 C207 C208 120.2(9)
C206 C207 H207 119.9
C208 C207 H207 119.9
C207 C208 C203 122.4(9)
C207 C208 H208 118.8
C203 C208 H208 118.8
C214 C209 C210 114.7(7)
C214 C209 B4 123.2(6)
C210 C209 B4 122.1(6)
C209 C210 C211 121.4(7)
C209 C210 H210 119.3
C211 C210 H210 119.3
C212 C211 C210 122.6(8)
C212 C211 H211 118.7
C210 C211 H211 118.7
C211 C212 C213 116.6(8)
C211 C212 H212 121.7
C213 C212 H212 121.7
C212 C213 C214 121.9(8)
C212 C213 H213 119.1
C214 C213 H213 119.1
C209 C214 C213 122.8(8)
C209 C214 H214 118.6
C213 C214 H214 118.6
C84 B1 C78 116.0(6)
C84 B1 C90 110.0(6)
C78 B1 C90 103.5(5)
C84 B1 C72 103.2(5)
C78 B1 C72 111.9(6)
C90 B1 C72 112.6(6)
C143 B2 C154 108.5(6)
C143 B2 C161 110.0(6)
C154 B2 C161 108.1(6)
C143 B2 C160 108.6(6)
C154 B2 C160 112.0(6)
C161 B2 C160 109.7(6)
C185 B3 C173 112.1(6)
C185 B3 C167 112.3(6)
C173 B3 C167 108.6(6)
C185 B3 C184 109.1(6)
C173 B3 C184 106.7(6)
C167 B3 C184 107.8(6)
C197 B4 C203 112.9(6)
C197 B4 C209 108.6(6)
C203 B4 C209 109.3(6)
C197 B4 C191 108.4(6)
C203 B4 C191 108.2(6)
C209 B4 C191 109.4(6)
C17 N1 C24 121.7(5)
C17 N1 Lu1 93.9(4)
C24 N1 Lu1 144.3(4)
C17 N2 C36 125.7(5)
C17 N2 Lu1 93.4(4)
C36 N2 Lu1 139.9(4)
C112 N3 C119 122.4(6)
C112 N3 Lu2 94.5(4)
C119 N3 Lu2 142.4(4)
C112 N4 C131 123.0(6)
C112 N4 Lu2 94.9(4)
C131 N4 Lu2 141.7(5)
C1 O1 C4 109.0(5)
C1 O1 Lu1 121.2(4)
C4 O1 Lu1 129.7(4)
C5 O2 C8 102.2(5)
C5 O2 Lu1 130.6(4)
C8 O2 Lu1 127.2(4)
C12 O3 C9 109.1(5)
C12 O3 Lu1 120.4(4)
C9 O3 Lu1 130.5(4)
C13 O4 C16 107.7(5)
C13 O4 Lu1 130.9(4)
C16 O4 Lu1 121.4(4)
C99 O5 C96 108.4(6)
C99 O5 Lu2 120.0(4)
C96 O5 Lu2 131.0(4)
C103 O6 C100 106.9(5)
C103 O6 Lu2 128.6(4)
C100 O6 Lu2 124.5(4)
C104 O7 C107 107.4(5)
C104 O7 Lu2 118.8(4)
C107 O7 Lu2 133.8(4)
C108 O8 C111 106.1(5)
C108 O8 Lu2 120.5(4)
C111 O8 Lu2 133.0(4)
O4 Lu1 O1 141.88(16)
O4 Lu1 N1 102.77(18)
O1 Lu1 N1 110.00(17)
O4 Lu1 O2 79.28(16)
O1 Lu1 O2 83.07(16)
N1 Lu1 O2 147.80(17)
O4 Lu1 O3 81.75(16)
O1 Lu1 O3 77.92(16)
N1 Lu1 O3 92.58(17)
O2 Lu1 O3 119.30(16)
O4 Lu1 N2 116.60(17)
O1 Lu1 N2 97.09(17)
N1 Lu1 N2 59.03(17)
O2 Lu1 N2 90.93(16)
O3 Lu1 N2 147.98(16)
O4 Lu1 C17 112.31(18)
O1 Lu1 C17 105.80(17)
N1 Lu1 C17 29.71(17)
O2 Lu1 C17 119.43(17)
O3 Lu1 C17 121.16(17)
N2 Lu1 C17 29.32(17)
O7 Lu2 O5 142.91(17)
O7 Lu2 N4 112.88(17)
O5 Lu2 N4 100.01(18)
O7 Lu2 N3 100.45(17)
O5 Lu2 N3 111.36(17)
N4 Lu2 N3 58.74(19)
O7 Lu2 O6 82.11(16)
O5 Lu2 O6 78.77(17)
N4 Lu2 O6 147.58(19)
N3 Lu2 O6 91.15(17)
O7 Lu2 O8 79.59(16)
O5 Lu2 O8 83.33(17)
N4 Lu2 O8 90.94(19)
N3 Lu2 O8 147.49(17)
O6 Lu2 O8 120.72(17)
O7 Lu2 C112 109.44(18)
O5 Lu2 C112 107.63(17)
N4 Lu2 C112 29.56(18)
N3 Lu2 C112 29.18(17)
O6 Lu2 C112 119.44(18)
O8 Lu2 C112 119.83(18)

loop_
_geom_bond_atom_site_label_1
_geom_bond_atom_site_label_2
_geom_bond_distance
C1 O1 1.454(7)
C1 C2 1.501(10)
C1 H1A 0.9900
C1 H1B 0.9900
C2 C3 1.496(10)
C2 H2A 0.9900
C2 H2B 0.9900
C3 C4 1.518(10)
C3 H3A 0.9900
C3 H3B 0.9900
C4 O1 1.469(7)
C4 H4A 0.9900
C4 H4B 0.9900
C5 O2 1.440(8)
C5 C6 1.473(9)
C5 H5A 0.9900
C5 H5B 0.9900
C6 C7 1.533(9)
C6 H6A 0.9900
C6 H6B 0.9900
C7 C8 1.492(9)
C7 H7A 0.9900
C7 H7B 0.9900
C8 O2 1.469(7)
C8 H8A 0.9900
C8 H8B 0.9900
C9 O3 1.473(8)
C9 C10 1.490(9)
C9 H9A 0.9900
C9 H9B 0.9900
C10 C11 1.526(10)
C10 H10A 0.9900
C10 H10B 0.9900
C11 C12 1.483(9)
C11 H11A 0.9900
C11 H11B 0.9900
C12 O3 1.450(8)
C12 H12A 0.9900
C12 H12B 0.9900
C13 C14' 1.46(2)
C13 O4 1.466(7)
C13 C14 1.61(5)
C13 H13A 0.9900
C13 H13B 0.9900
C14 C15 1.06(5)
C14 H14A 0.9900
C14 H14B 0.9900
C15 C16 1.68(4)
C15 H15A 0.9900
C15 H15B 0.9900
C14' C15' 1.44(3)
C14' H14C 0.9900
C14' H14D 0.9900
C15' C16 1.437(17)
C15' H15C 0.9900
C15' H15D 0.9900
C16 O4 1.480(8)
C16 H16A 0.9900
C16 H16B 0.9900
C17 N2 1.337(7)
C17 N1 1.354(7)
C17 C18 1.497(8)
C17 Lu1 2.726(6)
C18 C19 1.388(8)
C18 C23 1.418(8)
C19 C20 1.373(9)
C19 H19 0.9500
C20 C21 1.368(9)
C20 H20 0.9500
C21 C22 1.365(9)
C21 H21 0.9500
C22 C23 1.391(9)
C22 H22 0.9500
C23 H23 0.9500
C24 C32 1.389(9)
C24 C25 1.399(8)
C24 N1 1.446(8)
C25 C29 1.410(9)
C25 C26 1.513(9)
C26 C27 1.515(9)
C26 C28 1.539(9)
C26 H26 1.0000
C27 H27A 0.9800
C27 H27B 0.9800
C27 H27C 0.9800
C28 H28A 0.9800
C28 H28B 0.9800
C28 H28C 0.9800
C29 C30 1.366(9)
C29 H29 0.9500
C30 C31 1.390(9)
C30 H30 0.9500
C31 C32 1.391(9)
C31 H31 0.9500
C32 C33 1.523(9)
C33 C35 1.528(9)
C33 C34 1.542(10)
C33 H33 1.0000
C34 H34A 0.9800
C34 H34B 0.9800
C34 H34C 0.9800
C35 H35A 0.9800
C35 H35B 0.9800
C35 H35C 0.9800
C36 C37 1.409(9)
C36 N2 1.415(7)
C36 C44 1.425(9)
C37 C41 1.409(9)
C37 C38 1.503(9)
C38 C40 1.520(9)
C38 C39 1.550(9)
C38 H38 1.0000
C39 H39A 0.9800
C39 H39B 0.9800
C39 H39C 0.9800
C40 H40A 0.9800
C40 H40B 0.9800
C40 H40C 0.9800
C41 C42 1.386(10)
C41 H41 0.9500
C42 C43 1.357(9)
C42 H42 0.9500
C43 C44 1.382(9)
C43 H43 0.9500
C44 C45 1.528(9)
C45 C47 1.539(8)
C45 C46 1.541(9)
C45 H45 1.0000
C46 H46A 0.9800
C46 H46B 0.9800
C46 H46C 0.9800
C47 H47A 0.9800
C47 H47B 0.9800
C47 H47C 0.9800
C72 C77 1.388(9)
C72 C73 1.399(9)
C72 B1 1.670(10)
C73 C74 1.382(9)
C73 H73 0.9500
C74 C75 1.359(11)
C74 H74 0.9500
C75 C76 1.392(11)
C75 H75 0.9500
C76 C77 1.391(9)
C76 H76 0.9500
C77 H77 0.9500
C78 C79 1.382(9)
C78 C83 1.385(9)
C78 B1 1.650(10)
C79 C80 1.398(10)
C79 H79 0.9500
C80 C81 1.385(12)
C80 H80 0.9500
C81 C82 1.352(11)
C81 H81 0.9500
C82 C83 1.399(10)
C82 H82 0.9500
C83 H83 0.9500
C84 C89 1.386(9)
C84 C85 1.405(9)
C84 B1 1.632(10)
C85 C86 1.392(9)
C85 H85 0.9500
C86 C87 1.374(10)
C86 H86 0.9500
C87 C88 1.366(11)
C87 H87 0.9500
C88 C89 1.403(9)
C88 H88 0.9500
C89 H89 0.9500
C90 C95 1.375(9)
C90 C91 1.392(9)
C90 B1 1.655(10)
C91 C92 1.394(10)
C91 H91 0.9500
C92 C93 1.378(10)
C92 H92 0.9500
C93 C94 1.360(10)
C93 H93 0.9500
C94 C95 1.399(9)
C94 H94 0.9500
C95 H95 0.9500
C96 O5 1.473(8)
C96 C97 1.478(11)
C96 H96A 0.9900
C96 H96B 0.9900
C97 C98 1.455(12)
C97 H97A 0.9900
C97 H97B 0.9900
C98 C99 1.511(12)
C98 H98A 0.9900
C98 H98B 0.9900
C99 O5 1.435(8)
C99 H99A 0.9900
C99 H99B 0.9900
C100 O6 1.472(8)
C100 C101 1.47(4)
C100 C301 1.52(3)
C100 H10U 0.9900
C100 H10V 0.9900
C101 C102 1.38(3)
C101 H10C 0.9900
C101 H10D 0.9900
C102 C103 1.43(4)
C102 H10E 0.9900
C102 H10F 0.9900
C301 C302 1.30(2)
C301 H30A 0.9900
C301 H30B 0.9900
C302 C103 1.57(2)
C302 H30C 0.9900
C302 H30D 0.9900
C103 O6 1.449(8)
C103 H10G 0.9900
C103 H10H 0.9900
C104 O7 1.452(8)
C104 C105 1.503(10)
C104 H10I 0.9900
C104 H10J 0.9900
C105 C106 1.525(10)
C105 H10K 0.9900
C105 H10L 0.9900
C106 C107 1.510(9)
C106 H10M 0.9900
C106 H10N 0.9900
C107 O7 1.495(7)
C107 H10O 0.9900
C107 H10P 0.9900
C108 O8 1.451(8)
C108 C109 1.524(10)
C108 H10Q 0.9900
C108 H10R 0.9900
C109 C110 1.544(10)
C109 H10S 0.9900
C109 H10T 0.9900
C110 C111 1.494(10)
C110 H11U 0.9900
C110 H11V 0.9900
C111 O8 1.467(8)
C111 H11C 0.9900
C111 H11D 0.9900
C112 N3 1.338(7)
C112 N4 1.354(8)
C112 C113 1.512(9)
C112 Lu2 2.735(7)
C113 C118 1.392(9)
C113 C114 1.395(9)
C114 C115 1.391(10)
C114 H114 0.9500
C115 C116 1.377(10)
C115 H115 0.9500
C116 C117 1.359(11)
C116 H116 0.9500
C117 C118 1.386(10)
C117 H117 0.9500
C118 H118 0.9500
C119 C127 1.406(9)
C119 C120 1.421(9)
C119 N3 1.437(8)
C120 C124 1.366(10)
C120 C121 1.522(10)
C121 C122 1.509(10)
C121 C123 1.532(10)
C121 H121 1.0000
C122 H12U 0.9800
C122 H12V 0.9800
C122 H12C 0.9800
C123 H12D 0.9800
C123 H12E 0.9800
C123 H12F 0.9800
C124 C125 1.401(11)
C124 H124 0.9500
C125 C126 1.371(11)
C125 H125 0.9500
C126 C127 1.418(10)
C126 H126 0.9500
C127 C128 1.513(9)
C128 C130 1.535(9)
C128 C129 1.537(9)
C128 H128 1.0000
C129 H12G 0.9800
C129 H12H 0.9800
C129 H12I 0.9800
C130 H13U 0.9800
C130 H13V 0.9800
C130 H13C 0.9800
C131 C139 1.401(10)
C131 C132 1.404(10)
C131 N4 1.441(8)
C132 C136 1.388(10)
C132 C133 1.513(11)
C133 C135 1.515(12)
C133 C134 1.519(12)
C133 H133 1.0000
C134 H13D 0.9800
C134 H13E 0.9800
C134 H13F 0.9800
C135 H13G 0.9800
C135 H13H 0.9800
C135 H13I 0.9800
C136 C137 1.352(11)
C136 H136 0.9500
C137 C138 1.368(12)
C137 H137 0.9500
C138 C139 1.411(10)
C138 H138 0.9500
C139 C140 1.516(10)
C140 C141 1.548(10)
C140 C142 1.564(10)
C140 H140 1.0000
C141 H14U 0.9800
C141 H14V 0.9800
C141 H14W 0.9800
C142 H14X 0.9800
C142 H14E 0.9800
C142 H14F 0.9800
C143 C144 1.400(10)
C143 C148 1.410(10)
C143 B2 1.615(11)
C144 C145 1.378(13)
C144 H144 0.9500
C145 C146 1.347(15)
C145 H145 0.9500
C146 C147 1.382(14)
C146 H146 0.9500
C147 C148 1.395(11)
C147 H147 0.9500
C148 H148 0.9500
C149 C154 1.390(10)
C149 C150 1.394(11)
C149 H149 0.9500
C150 C151 1.344(11)
C150 H150 0.9500
C151 C152 1.352(10)
C151 H151 0.9500
C152 C153 1.387(9)
C152 H152 0.9500
C153 C154 1.360(9)
C153 H153 0.9500
C154 B2 1.650(10)
C155 C160 1.391(9)
C155 C156 1.394(10)
C155 H155 0.9500
C156 C157 1.370(10)
C156 H156 0.9500
C157 C158 1.384(10)
C157 H157 0.9500
C158 C159 1.383(10)
C158 H158 0.9500
C159 C160 1.394(9)
C159 H159 0.9500
C160 B2 1.660(11)
C161 C162 1.382(9)
C161 C166 1.410(9)
C161 B2 1.656(10)
C162 C163 1.392(9)
C162 H162 0.9500
C163 C164 1.356(10)
C163 H163 0.9500
C164 C165 1.384(10)
C164 H164 0.9500
C165 C166 1.401(10)
C165 H165 0.9500
C166 H166 0.9500
C167 C172 1.394(10)
C167 C168 1.426(9)
C167 B3 1.673(11)
C168 C169 1.378(10)
C168 H168 0.9500
C169 C170 1.373(11)
C169 H169 0.9500
C170 C171 1.363(11)
C170 H170 0.9500
C171 C172 1.418(10)
C171 H171 0.9500
C172 H172 0.9500
C173 C174 1.385(9)
C173 C178 1.413(9)
C173 B3 1.646(10)
C174 C175 1.376(9)
C174 H174 0.9500
C175 C176 1.398(10)
C175 H175 0.9500
C176 C177 1.327(10)
C176 H176 0.9500
C177 C178 1.370(9)
C177 H177 0.9500
C178 H178 0.9500
C179 C180 1.383(10)
C179 C184 1.393(9)
C179 H179 0.9500
C180 C181 1.378(11)
C180 H180 0.9500
C181 C182 1.371(11)
C181 H181 0.9500
C182 C183 1.396(10)
C182 H182 0.9500
C183 C184 1.389(9)
C183 H183 0.9500
C184 B3 1.679(11)
C185 C190 1.391(9)
C185 C186 1.408(9)
C185 B3 1.639(10)
C186 C187 1.391(9)
C186 H186 0.9500
C187 C188 1.365(10)
C187 H187 0.9500
C188 C189 1.368(10)
C188 H188 0.9500
C189 C190 1.385(9)
C189 H189 0.9500
C190 H190 0.9500
C191 C196 1.377(10)
C191 C192 1.380(9)
C191 B4 1.663(10)
C192 C193 1.384(9)
C192 H192 0.9500
C193 C194 1.371(11)
C193 H193 0.9500
C194 C195 1.385(11)
C194 H194 0.9500
C195 C196 1.411(10)
C195 H195 0.9500
C196 H196 0.9500
C197 C198 1.374(9)
C197 C202 1.402(9)
C197 B4 1.646(10)
C198 C199 1.401(9)
C198 H198 0.9500
C199 C200 1.373(11)
C199 H199 0.9500
C200 C201 1.382(11)
C200 H200 0.9500
C201 C202 1.388(10)
C201 H201 0.9500
C202 H202 0.9500
C203 C204 1.363(10)
C203 C208 1.417(10)
C203 B4 1.653(11)
C204 C205 1.393(11)
C204 H204 0.9500
C205 C206 1.360(11)
C205 H205 0.9500
C206 C207 1.369(12)
C206 H206 0.9500
C207 C208 1.379(12)
C207 H207 0.9500
C208 H208 0.9500
C209 C214 1.385(9)
C209 C210 1.398(9)
C209 B4 1.661(10)
C210 C211 1.399(10)
C210 H210 0.9500
C211 C212 1.354(11)
C211 H211 0.9500
C212 C213 1.366(11)
C212 H212 0.9500
C213 C214 1.386(10)
C213 H213 0.9500
C214 H214 0.9500
N1 Lu1 2.275(5)
N2 Lu1 2.297(5)
N3 Lu2 2.284(5)
N4 Lu2 2.263(5)
O1 Lu1 2.249(4)
O2 Lu1 2.278(4)
O3 Lu1 2.291(4)
O4 Lu1 2.248(4)
O5 Lu2 2.250(4)
O6 Lu2 2.291(4)
O7 Lu2 2.248(4)
O8 Lu2 2.300(4)

loop_
_platon_squeeze_void_nr
_platon_squeeze_void_average_x
_platon_squeeze_void_average_y
_platon_squeeze_void_average_z
_platon_squeeze_void_volume
_platon_squeeze_void_count_electrons
_platon_squeeze_void_content
1 0.500 0.000 0.000 329 107 ' '
2 0.500 0.500 0.000 130 25 ' '
3 0.017 0.743 0.227 263 74 ' '
4 0.104 0.619 0.131 16 3 ' '
5 0.983 0.243 0.273 263 74 ' '
6 0.896 0.119 0.369 16 2 ' '
7 0.500 0.500 0.500 329 106 ' '
8 0.500 1.000 0.500 130 25 ' '
9 0.017 0.757 0.727 263 75 ' '
10 0.104 0.881 0.631 16 2 ' '
11 0.983 0.257 0.773 263 74 ' '
12 0.896 0.381 0.869 16 2 ' '
